data_7119437
loop_
_publ_author_name
'Dolinar, Brian S.'
'G\'omez-Coca, Silvia'
'Alexandropoulos, Dimitris I.'
'Dunbar, Kim R.'

_publ_section_title
;
 An air stable radical-bridged dysprosium single molecule magnet and its
 neutral counterpart: redox switching of magnetic relaxation dynamics.
;
_journal_issue 14
_journal_name_full 'Chemical communications (Cambridge, England)'
_journal_page_first 2283
_journal_page_last 2286
_journal_paper_doi 10.1039/c6cc09824j
_journal_volume 53
_journal_year 2017
_chemical_formula_moiety 'C78 H122 Dy2 N6 O12, C10 H10 Co, 2.5(C5 H12)'
_chemical_formula_sum 'C100.5 H162 Co Dy2 N6 O12'
_chemical_formula_weight 2030.28
_space_group_crystal_system monoclinic
_space_group_IT_number 14
_space_group_name_Hall '-P 2ybc'
_space_group_name_H-M_alt 'P 1 21/c 1'
_symmetry_space_group_name_Hall '-P 2ybc'
_symmetry_space_group_name_H-M 'P 1 21/c 1'
_atom_sites_solution_hydrogens geom
_atom_sites_solution_primary direct
_audit_creation_date 2016-09-26
_audit_creation_method
;
Olex2 1.2
(compiled 2016.09.09 svn.r3337 for OlexSys, GUI svn.r5227)
;
_audit_update_record
;
2016-09-27 deposited with the CCDC.
2017-01-11 downloaded from the CCDC.
;
_cell_angle_alpha 90
_cell_angle_beta 101.4390(10)
_cell_angle_gamma 90
_cell_formula_units_Z 4
_cell_length_a 18.4756(6)
_cell_length_b 22.8962(8)
_cell_length_c 25.6356(9)
_cell_measurement_reflns_used 9057
_cell_measurement_temperature 110.0
_cell_measurement_theta_max 27.40
_cell_measurement_theta_min 2.33
_cell_volume 10629.0(6)
_computing_cell_refinement 'SAINT+ Ver. 8.34A (Bruker-AXS, 2014)'
_computing_data_collection 'APEX3(Bruker-AXS, 2015)'
_computing_data_reduction 'SAINT+ Ver. 8.34A (Bruker-AXS, 2014)'
_computing_molecular_graphics 'Olex2 (Dolomanov et al., 2009)'
_computing_publication_material 'Olex2 (Dolomanov et al., 2009)'
_computing_structure_refinement 'ShelXL (Sheldrick, 2015)'
_computing_structure_solution 'ShelXS (Sheldrick, 2008)'
_diffrn_ambient_temperature 110.0
_diffrn_detector_area_resol_mean 7.9
_diffrn_detector_type 'CMOS area detector'
_diffrn_measured_fraction_theta_full 0.969
_diffrn_measured_fraction_theta_max 0.998
_diffrn_measurement_device 'three-circle diffractometer'
_diffrn_measurement_device_type 'Bruker PHOTON area detector'
_diffrn_measurement_method '0.5\ \w and 0.5\ \f scans'
_diffrn_radiation_collimation 'focusing mirrors'
_diffrn_radiation_monochromator 'mirror optics'
_diffrn_radiation_probe x-ray
_diffrn_radiation_type MoK\a
_diffrn_radiation_wavelength 0.71073
_diffrn_reflns_av_R_equivalents 0.0552
_diffrn_reflns_av_unetI/netI 0.0311
_diffrn_reflns_Laue_measured_fraction_full 0.969
_diffrn_reflns_Laue_measured_fraction_max 0.998
_diffrn_reflns_limit_h_max 22
_diffrn_reflns_limit_h_min -22
_diffrn_reflns_limit_k_max 27
_diffrn_reflns_limit_k_min -27
_diffrn_reflns_limit_l_max 31
_diffrn_reflns_limit_l_min -31
_diffrn_reflns_number 203756
_diffrn_reflns_point_group_measured_fraction_full 0.969
_diffrn_reflns_point_group_measured_fraction_max 0.998
_diffrn_reflns_theta_full 26.000
_diffrn_reflns_theta_max 25.742
_diffrn_reflns_theta_min 2.405
_diffrn_source 'microfocus sealed X-ray tube'
_diffrn_source_type 'Incoatec I\ms'
_diffrn_standards_number 0
_exptl_absorpt_coefficient_mu 1.602
_exptl_absorpt_correction_T_max 0.9677
_exptl_absorpt_correction_T_min 0.7782
_exptl_absorpt_correction_type analytical
_exptl_absorpt_process_details
;
SADABS-2012/1 (Bruker,2012) was used for absorption correction.
wR2(int) was 0.1108 before and 0.0551 after correction.
The Ratio of minimum to maximum transmission is 0.8042.
The \l/2 correction factor is Not present.
;
_exptl_crystal_colour orange
_exptl_crystal_colour_primary orange
_exptl_crystal_density_diffrn 1.269
_exptl_crystal_density_method 'not measured'
_exptl_crystal_description plate
_exptl_crystal_F_000 4248
_exptl_crystal_size_max 0.268
_exptl_crystal_size_mid 0.166
_exptl_crystal_size_min 0.034
_refine_diff_density_max 2.819
_refine_diff_density_min -1.107
_refine_diff_density_rms 0.081
_refine_ls_extinction_method none
_refine_ls_goodness_of_fit_ref 1.029
_refine_ls_hydrogen_treatment constr
_refine_ls_matrix_type full
_refine_ls_number_parameters 1229
_refine_ls_number_reflns 20253
_refine_ls_number_restraints 192
_refine_ls_restrained_S_all 1.037
_refine_ls_R_factor_all 0.0444
_refine_ls_R_factor_gt 0.0302
_refine_ls_shift/su_max 0.005
_refine_ls_shift/su_mean 0.000
_refine_ls_structure_factor_coef Fsqd
_refine_ls_weighting_details 'w=1/[\s^2^(Fo^2^)+(0.0218P)^2^+16.9414P] where P=(Fo^2^+2Fc^2^)/3'
_refine_ls_weighting_scheme calc
_refine_ls_wR_factor_gt 0.0582
_refine_ls_wR_factor_ref 0.0623
_reflns_Friedel_coverage 0.000
_reflns_number_gt 16801
_reflns_number_total 20253
_reflns_threshold_expression 'I > 2\s(I)'
_cod_data_source_file c6cc09824j2.cif
_cod_data_source_block Compound_2
_cod_depositor_comments 'Adding full bibliography for 7119436--7119437.cif.'
_cod_original_formula_sum 'C100.50 H162 Co Dy2 N6 O12'
_cod_database_code 7119437
_shelxl_version_number 2014/6
_shelx_space_group_comment
;
The symmetry employed for this shelxl refinement is uniquely defined
by the following loop, which should always be used as a source of
symmetry information in preference to the above space-group names.
They are only intended as comments.
;
_shelx_estimated_absorpt_t_max 0.948
_shelx_estimated_absorpt_t_min 0.673
_olex2_refinement_description
;
1. Fixed Uiso
 At 1.2 times of:
  All C(H) groups, All C(H,H) groups, All C(H,H,H,H) groups
 At 1.5 times of:
  All C(H,H,H) groups, All C(H,H,H,H,H,H) groups
2. Restrained distances
 C19-C20A \\sim C20-C19 \\sim C22A-C19 \\sim C22-C19 \\sim C21A-C19 \\sim
C21-C19
 with sigma of 0.01
 C8T-C8S \\sim C9S-C8S \\sim C8T-C10S \\sim C9S-C10S \\sim C8S-C7T \\sim
C8S-C7S \\sim C7S-C6S \\sim C7T-C6S
 with sigma of 0.01
3. Uiso/Uaniso restraints and constraints
C11T \\sim C12T \\sim C13T \\sim C14T \\sim C15T \\sim C11S \\sim C12S \\sim
C13S \\sim C14S \\sim C15S \\sim C11U \\sim C12U \\sim C13U \\sim C14U \\sim
C15U: within 1.7A with sigma of 0.01 and sigma for terminal atoms of 0.02
C19 \\sim C20 \\sim C21 \\sim C22 \\sim C20A \\sim C21A \\sim C22A: within 1.7A
with sigma of 0.01 and sigma for terminal atoms of 0.01
C9S \\sim C8T \\sim C7T \\sim C7S: within 1.7A with sigma of 0.01 and sigma for
terminal atoms of 0.02
4. Same fragment restrains
{C11S, C12S, C13S, C14S, C15S} sigma for 1-2: 0.01, 1-3: 0.02
{C11T, C12T, C13T, C14T, C15T} sigma for 1-2: 0.01, 1-3: 0.02
{C11U, C12U, C13U, C14U, C15U} sigma for 1-2: 0.01, 1-3: 0.02
as
{C1S, C2S, C3S, C4S, C5S}
5. Others
 1*[Sof(C11S)+Sof(H11D)+Sof(H11E)+Sof(H11F)+Sof(C12S)+Sof(H12D)+Sof(H12E)+
 Sof(C13S)+Sof(H13D)+Sof(H13E)+Sof(C14S)+Sof(H14D)+Sof(H14E)+Sof(C15S)+
 Sof(H15A)+Sof(H15B)+Sof(H15C)]+1*[Sof(C11T)+Sof(H11G)+Sof(H11H)+Sof(H11I)+
 Sof(C12T)+Sof(H12F)+Sof(H12G)+Sof(C13T)+Sof(H13F)+Sof(H13G)+Sof(C14T)+
 Sof(H14F)+Sof(H14G)+Sof(C15T)+Sof(H15D)+Sof(H15E)+Sof(H15F)]+1*[Sof(C11U)+
 Sof(H11J)+Sof(H11K)+Sof(H11L)+Sof(C12U)+Sof(H12H)+Sof(H12I)+Sof(C13U)+
 Sof(H13H)+Sof(H13I)+Sof(C14U)+Sof(H14H)+Sof(H14I)+Sof(C15U)+Sof(H15G)+
 Sof(H15H)+Sof(H15I)]=1 with esd of 0
 Sof(C20A)=Sof(H20D)=Sof(H20E)=Sof(H20F)=Sof(C21A)=Sof(H21D)=Sof(H21E)=
 Sof(H21F)=Sof(C22A)=Sof(H22D)=Sof(H22E)=Sof(H22F)=1-FVAR(1)
 Sof(C20)=Sof(H20A)=Sof(H20B)=Sof(H20C)=Sof(C21)=Sof(H21A)=Sof(H21B)=Sof(H21C)=
 Sof(C22)=Sof(H22A)=Sof(H22B)=Sof(H22C)=FVAR(1)
 Sof(C11S)=Sof(H11D)=Sof(H11E)=Sof(H11F)=Sof(C12S)=Sof(H12D)=Sof(H12E)=
 Sof(C13S)=Sof(H13D)=Sof(H13E)=Sof(C14S)=Sof(H14D)=Sof(H14E)=Sof(C15S)=
 Sof(H15A)=Sof(H15B)=Sof(H15C)=FVAR(2)
 Sof(C11T)=Sof(H11G)=Sof(H11H)=Sof(H11I)=Sof(C12T)=Sof(H12F)=Sof(H12G)=
 Sof(C13T)=Sof(H13F)=Sof(H13G)=Sof(C14T)=Sof(H14F)=Sof(H14G)=Sof(C15T)=
 Sof(H15D)=Sof(H15E)=Sof(H15F)=FVAR(3)
 Sof(C11U)=Sof(H11J)=Sof(H11K)=Sof(H11L)=Sof(C12U)=Sof(H12H)=Sof(H12I)=
 Sof(C13U)=Sof(H13H)=Sof(H13I)=Sof(C14U)=Sof(H14H)=Sof(H14I)=Sof(C15U)=
 Sof(H15G)=Sof(H15H)=Sof(H15I)=FVAR(4)
 Sof(H6SD)=Sof(H6SE)=Sof(H6SF)=Sof(H8SC)=Sof(H8SD)=Sof(H10G)=Sof(H10H)=
 Sof(H10I)=Sof(C7T)=Sof(H7TA)=Sof(H7TB)=Sof(C8T)=Sof(H8TA)=Sof(H8TB)=1-FVAR(5)
 Sof(H6SA)=Sof(H6SB)=Sof(H6SC)=Sof(C7S)=Sof(H7SA)=Sof(H7SB)=Sof(H8SA)=
 Sof(H8SB)=Sof(C9S)=Sof(H9SA)=Sof(H9SB)=Sof(H10D)=Sof(H10E)=Sof(H10F)=FVAR(5)
 Fixed Sof: C1S(0.5) H1SA(0.5) H1SB(0.5) H1SC(0.5) C2S(0.5) H2SA(0.5)
 H2SB(0.5) C3S(0.5) H3SA(0.5) H3SB(0.5) C4S(0.5) H4SA(0.5) H4SB(0.5) C5S(0.5)
 H5SA(0.5) H5SB(0.5) H5SC(0.5)
6.a Secondary CH2 refined with riding coordinates:
 C12S(H12D,H12E), C13S(H13D,H13E), C14S(H14D,H14E), C12T(H12F,H12G), C13T(H13F,
 H13G), C14T(H14F,H14G), C2S(H2SA,H2SB), C3S(H3SA,H3SB), C4S(H4SA,H4SB),
 C12U(H12H,H12I), C13U(H13H,H13I), C14U(H14H,H14I), C7S(H7SA,H7SB), C8S(H8SA,
 H8SB), C8S(H8SC,H8SD), C9S(H9SA,H9SB), C7T(H7TA,H7TB), C8T(H8TA,H8TB)
6.b Me refined with riding coordinates:
 C6S(H6SA,H6SB,H6SC), C6S(H6SD,H6SE,H6SF), C10S(H10D,H10E,H10F), C10S(H10G,
 H10H,H10I)
6.c Aromatic/amide H refined with riding coordinates:
 C6(H6), C17(H17), C28(H28), C39(H39), C50(H50), C61(H61), C67(H67), C68(H68),
 C69(H69), C70(H70), C75(H75), C76(H76), C77(H77), C78(H78), C79(H79), C80(H80),
  C81(H81), C82(H82), C83(H83), C84(H84), C85(H85), C86(H86), C87(H87), C88(H88)
6.d Idealised Me refined as rotating group:
 C1(H1A,H1B,H1C), C2(H2A,H2B,H2C), C3(H3A,H3B,H3C), C9(H9A,H9B,H9C), C10(H10A,
 H10B,H10C), C11(H11A,H11B,H11C), C12(H12A,H12B,H12C), C13(H13A,H13B,H13C),
 C14(H14A,H14B,H14C), C23(H23A,H23B,H23C), C24(H24A,H24B,H24C), C25(H25A,H25B,
 H25C), C31(H31A,H31B,H31C), C32(H32A,H32B,H32C), C33(H33A,H33B,H33C), C34(H34A,
 H34B,H34C), C35(H35A,H35B,H35C), C36(H36A,H36B,H36C), C42(H42A,H42B,H42C),
 C43(H43A,H43B,H43C), C44(H44A,H44B,H44C), C45(H45A,H45B,H45C), C46(H46A,H46B,
 H46C), C47(H47A,H47B,H47C), C53(H53A,H53B,H53C), C54(H54A,H54B,H54C), C55(H55A,
 H55B,H55C), C56(H56A,H56B,H56C), C57(H57A,H57B,H57C), C58(H58A,H58B,H58C),
 C64(H64A,H64B,H64C), C65(H65A,H65B,H65C), C66(H66A,H66B,H66C), C20(H20A,H20B,
 H20C), C21(H21A,H21B,H21C), C22(H22A,H22B,H22C), C20A(H20D,H20E,H20F),
 C21A(H21D,H21E,H21F), C22A(H22D,H22E,H22F), C11S(H11D,H11E,H11F), C15S(H15A,
 H15B,H15C), C11T(H11G,H11H,H11I), C15T(H15D,H15E,H15F), C1S(H1SA,H1SB,H1SC),
 C5S(H5SA,H5SB,H5SC), C11U(H11J,H11K,H11L), C15U(H15G,H15H,H15I)
;
_olex2_submission_special_instructions 'No special instructions were received'

loop_
_space_group_symop_operation_xyz
'x, y, z'
'-x, y+1/2, -z+1/2'
'-x, -y, -z'
'x, -y-1/2, z-1/2'

loop_
_atom_site_label
_atom_site_type_symbol
_atom_site_fract_x
_atom_site_fract_y
_atom_site_fract_z
_atom_site_U_iso_or_equiv
_atom_site_adp_type
_atom_site_occupancy
_atom_site_site_symmetry_order
_atom_site_calc_flag
_atom_site_refinement_flags_posn
_atom_site_refinement_flags_adp
_atom_site_refinement_flags_occupancy
_atom_site_disorder_assembly
_atom_site_disorder_group
Dy1 Dy 0.55431(2) 0.63538(2) 0.25753(2) 0.01230(4) Uani 1 1 d . . . . .
Dy2 Dy 0.17209(2) 0.72507(2) 0.31593(2) 0.01525(4) Uani 1 1 d . . . . .
O1 O 0.52732(10) 0.56553(8) 0.31559(7) 0.0165(4) Uani 1 1 d . . . . .
O2 O 0.66589(10) 0.60445(8) 0.31293(7) 0.0169(4) Uani 1 1 d . . . . .
O3 O 0.51434(10) 0.69425(8) 0.18423(7) 0.0184(4) Uani 1 1 d . . . . .
O4 O 0.63302(11) 0.71598(8) 0.26321(7) 0.0199(4) Uani 1 1 d . . . . .
O5 O 0.48004(10) 0.56820(8) 0.20119(7) 0.0165(4) Uani 1 1 d . . . . .
O6 O 0.62451(10) 0.59546(9) 0.20139(7) 0.0223(5) Uani 1 1 d . . . . .
O7 O 0.18536(10) 0.62918(8) 0.29286(8) 0.0200(4) Uani 1 1 d . . . . .
O8 O 0.05971(10) 0.69363(8) 0.26593(8) 0.0214(4) Uani 1 1 d . . . . .
O9 O 0.24159(11) 0.79941(8) 0.36498(8) 0.0212(4) Uani 1 1 d . . . . .
O10 O 0.12274(11) 0.81517(8) 0.28352(7) 0.0207(4) Uani 1 1 d . . . . .
O11 O 0.21822(11) 0.67703(9) 0.39378(7) 0.0223(5) Uani 1 1 d . . . . .
O12 O 0.09246(11) 0.74203(9) 0.37251(8) 0.0241(5) Uani 1 1 d . . . . .
N1 N 0.55354(13) 0.69129(10) 0.34552(9) 0.0178(5) Uani 1 1 d . . . . .
N2 N 0.43048(12) 0.67360(10) 0.27245(9) 0.0152(5) Uani 1 1 d . . . . .
N3 N 0.36897(12) 0.67838(10) 0.23198(9) 0.0170(5) Uani 1 1 d . . . . .
N4 N 0.18430(12) 0.73279(10) 0.21693(9) 0.0165(5) Uani 1 1 d . . . . .
N5 N 0.29862(13) 0.71404(10) 0.29463(9) 0.0166(5) Uani 1 1 d . . . . .
N6 N 0.36108(13) 0.71313(10) 0.33407(9) 0.0174(5) Uani 1 1 d . . . . .
C1 C 0.45704(18) 0.55985(13) 0.40881(13) 0.0301(8) Uani 1 1 d . . . . .
H1A H 0.4303 0.5814 0.3779 0.045 Uiso 1 1 calc GR . . . .
H1B H 0.4886 0.5868 0.4329 0.045 Uiso 1 1 calc GR . . . .
H1C H 0.4216 0.5415 0.4275 0.045 Uiso 1 1 calc GR . . . .
C2 C 0.45547(18) 0.47196(14) 0.35129(12) 0.0291(7) Uani 1 1 d . . . . .
H2A H 0.4175 0.4552 0.3685 0.044 Uiso 1 1 calc GR . . . .
H2B H 0.4855 0.4405 0.3407 0.044 Uiso 1 1 calc GR . . . .
H2C H 0.4319 0.4940 0.3197 0.044 Uiso 1 1 calc GR . . . .
C3 C 0.54387(17) 0.47713(14) 0.43814(12) 0.0249(7) Uani 1 1 d . . . . .
H3A H 0.5731 0.5033 0.4644 0.037 Uiso 1 1 calc GR . . . .
H3B H 0.5765 0.4483 0.4264 0.037 Uiso 1 1 calc GR . . . .
H3C H 0.5070 0.4570 0.4543 0.037 Uiso 1 1 calc GR . . . .
C4 C 0.50478(15) 0.51278(12) 0.39018(10) 0.0150(6) Uani 1 1 d . . . . .
C5 C 0.55810(15) 0.54398(11) 0.36009(10) 0.0146(6) Uani 1 1 d . . . . .
C6 C 0.63371(15) 0.54756(12) 0.38112(11) 0.0183(6) Uani 1 1 d . . . . .
H6 H 0.6519 0.5298 0.4146 0.022 Uiso 1 1 calc R . . . .
C7 C 0.68448(15) 0.57591(12) 0.35564(11) 0.0163(6) Uani 1 1 d . . . . .
C8 C 0.76826(15) 0.57474(13) 0.37993(12) 0.0223(7) Uani 1 1 d . . . . .
C9 C 0.78793(18) 0.63205(16) 0.40963(16) 0.0417(9) Uani 1 1 d . . . . .
H9A H 0.7808 0.6645 0.3842 0.063 Uiso 1 1 calc GR . . . .
H9B H 0.8396 0.6309 0.4283 0.063 Uiso 1 1 calc GR . . . .
H9C H 0.7560 0.6376 0.4355 0.063 Uiso 1 1 calc GR . . . .
C10 C 0.79072(17) 0.52407(16) 0.41851(14) 0.0376(9) Uani 1 1 d . . . . .
H10A H 0.7683 0.5292 0.4498 0.056 Uiso 1 1 calc GR . . . .
H10B H 0.8446 0.5233 0.4297 0.056 Uiso 1 1 calc GR . . . .
H10C H 0.7737 0.4872 0.4008 0.056 Uiso 1 1 calc GR . . . .
C11 C 0.81169(18) 0.57060(19) 0.33515(14) 0.0444(10) Uani 1 1 d . . . . .
H11A H 0.8029 0.5324 0.3177 0.067 Uiso 1 1 calc GR . . . .
H11B H 0.8645 0.5751 0.3500 0.067 Uiso 1 1 calc GR . . . .
H11C H 0.7955 0.6016 0.3091 0.067 Uiso 1 1 calc GR . . . .
C12 C 0.41235(17) 0.77024(17) 0.11849(13) 0.0351(8) Uani 1 1 d . . . . .
H12A H 0.4144 0.8073 0.1379 0.053 Uiso 1 1 calc GR . . . .
H12B H 0.3961 0.7391 0.1397 0.053 Uiso 1 1 calc GR . . . .
H12C H 0.3774 0.7738 0.0845 0.053 Uiso 1 1 calc GR . . . .
C13 C 0.51890(18) 0.80733(13) 0.08131(12) 0.0263(7) Uani 1 1 d . . . . .
H13A H 0.4858 0.8154 0.0472 0.039 Uiso 1 1 calc GR . . . .
H13B H 0.5683 0.7981 0.0751 0.039 Uiso 1 1 calc GR . . . .
H13C H 0.5215 0.8417 0.1043 0.039 Uiso 1 1 calc GR . . . .
C14 C 0.48416(19) 0.70233(13) 0.07117(12) 0.0282(7) Uani 1 1 d . . . . .
H14A H 0.4652 0.6688 0.0881 0.042 Uiso 1 1 calc GR . . . .
H14B H 0.5333 0.6931 0.0644 0.042 Uiso 1 1 calc GR . . . .
H14C H 0.4506 0.7111 0.0374 0.042 Uiso 1 1 calc GR . . . .
C15 C 0.48947(15) 0.75557(12) 0.10812(11) 0.0184(6) Uani 1 1 d . . . . .
C16 C 0.53729(15) 0.73865(12) 0.16223(11) 0.0155(6) Uani 1 1 d . . . . .
C17 C 0.59962(15) 0.77064(12) 0.18473(11) 0.0184(6) Uani 1 1 d . . . . .
H17 H 0.6128 0.8029 0.1653 0.022 Uiso 1 1 calc R . . . .
C18 C 0.64419(16) 0.75822(12) 0.23429(11) 0.0189(6) Uani 1 1 d . . . . .
C19 C 0.71078(17) 0.79733(13) 0.25709(12) 0.0302(7) Uani 1 1 d D U . . .
C23 C 0.37469(17) 0.48131(14) 0.15640(13) 0.0291(7) Uani 1 1 d . . . . .
H23A H 0.3790 0.4952 0.1931 0.044 Uiso 1 1 calc GR . . . .
H23B H 0.4035 0.4454 0.1563 0.044 Uiso 1 1 calc GR . . . .
H23C H 0.3227 0.4734 0.1410 0.044 Uiso 1 1 calc GR . . . .
C24 C 0.35062(17) 0.57986(14) 0.11738(13) 0.0280(7) Uani 1 1 d . . . . .
H24A H 0.3008 0.5665 0.1012 0.042 Uiso 1 1 calc GR . . . .
H24B H 0.3667 0.6096 0.0946 0.042 Uiso 1 1 calc GR . . . .
H24C H 0.3502 0.5966 0.1525 0.042 Uiso 1 1 calc GR . . . .
C25 C 0.40680(18) 0.50291(16) 0.06850(13) 0.0334(8) Uani 1 1 d . . . . .
H25A H 0.4432 0.4712 0.0723 0.050 Uiso 1 1 calc GR . . . .
H25B H 0.4210 0.5337 0.0459 0.050 Uiso 1 1 calc GR . . . .
H25C H 0.3580 0.4877 0.0521 0.050 Uiso 1 1 calc GR . . . .
C26 C 0.40407(16) 0.52807(12) 0.12339(11) 0.0192(6) Uani 1 1 d . . . . .
C27 C 0.47900(15) 0.55168(11) 0.15398(11) 0.0159(6) Uani 1 1 d . . . . .
C28 C 0.54008(15) 0.55593(12) 0.12886(11) 0.0174(6) Uani 1 1 d . . . . .
H28 H 0.5343 0.5425 0.0932 0.021 Uiso 1 1 calc R . . . .
C29 C 0.60898(16) 0.57880(12) 0.15326(11) 0.0185(6) Uani 1 1 d . . . . .
C30 C 0.67246(16) 0.58492(13) 0.12294(11) 0.0203(6) Uani 1 1 d . . . . .
C31 C 0.73473(16) 0.54370(14) 0.14930(12) 0.0262(7) Uani 1 1 d . . . . .
H31A H 0.7480 0.5523 0.1875 0.039 Uiso 1 1 calc GR . . . .
H31B H 0.7780 0.5494 0.1331 0.039 Uiso 1 1 calc GR . . . .
H31C H 0.7179 0.5031 0.1442 0.039 Uiso 1 1 calc GR . . . .
C32 C 0.65104(18) 0.56995(15) 0.06357(11) 0.0278(7) Uani 1 1 d . . . . .
H32A H 0.6338 0.5294 0.0594 0.042 Uiso 1 1 calc GR . . . .
H32B H 0.6941 0.5748 0.0470 0.042 Uiso 1 1 calc GR . . . .
H32C H 0.6115 0.5961 0.0463 0.042 Uiso 1 1 calc GR . . . .
C33 C 0.70081(18) 0.64799(13) 0.12952(13) 0.0287(7) Uani 1 1 d . . . . .
H33A H 0.6616 0.6747 0.1127 0.043 Uiso 1 1 calc GR . . . .
H33B H 0.7436 0.6523 0.1125 0.043 Uiso 1 1 calc GR . . . .
H33C H 0.7153 0.6573 0.1675 0.043 Uiso 1 1 calc GR . . . .
C34 C 0.27582(19) 0.54348(16) 0.27127(18) 0.0484(11) Uani 1 1 d . . . . .
H34A H 0.2885 0.5619 0.3064 0.073 Uiso 1 1 calc GR . . . .
H34B H 0.2920 0.5687 0.2448 0.073 Uiso 1 1 calc GR . . . .
H34C H 0.3006 0.5055 0.2722 0.073 Uiso 1 1 calc GR . . . .
C35 C 0.1673(2) 0.49562(14) 0.29778(14) 0.0388(9) Uani 1 1 d . . . . .
H35A H 0.1927 0.4579 0.2992 0.058 Uiso 1 1 calc GR . . . .
H35B H 0.1138 0.4894 0.2880 0.058 Uiso 1 1 calc GR . . . .
H35C H 0.1793 0.5145 0.3327 0.058 Uiso 1 1 calc GR . . . .
C36 C 0.1728(2) 0.50525(16) 0.20166(15) 0.0421(9) Uani 1 1 d . . . . .
H36A H 0.1848 0.5316 0.1745 0.063 Uiso 1 1 calc GR . . . .
H36B H 0.1199 0.4962 0.1934 0.063 Uiso 1 1 calc GR . . . .
H36C H 0.2013 0.4691 0.2021 0.063 Uiso 1 1 calc GR . . . .
C37 C 0.19221(17) 0.53474(13) 0.25623(14) 0.0279(7) Uani 1 1 d . . . . .
C38 C 0.15297(16) 0.59364(13) 0.25822(12) 0.0228(7) Uani 1 1 d . . . . .
C39 C 0.08323(17) 0.60420(13) 0.22602(13) 0.0272(7) Uani 1 1 d . . . . .
H39 H 0.0653 0.5777 0.1979 0.033 Uiso 1 1 calc R . . . .
C40 C 0.03893(16) 0.65186(13) 0.23338(12) 0.0239(7) Uani 1 1 d . . . . .
C41 C -0.04224(17) 0.65387(14) 0.20370(13) 0.0289(7) Uani 1 1 d . . . . .
C42 C -0.06751(19) 0.71719(16) 0.19516(19) 0.0551(12) Uani 1 1 d . . . . .
H42A H -0.0597 0.7374 0.2295 0.083 Uiso 1 1 calc GR . . . .
H42B H -0.1201 0.7182 0.1787 0.083 Uiso 1 1 calc GR . . . .
H42C H -0.0390 0.7367 0.1718 0.083 Uiso 1 1 calc GR . . . .
C43 C -0.08804(19) 0.62429(18) 0.23947(15) 0.0436(10) Uani 1 1 d . . . . .
H43A H -0.0730 0.5833 0.2448 0.065 Uiso 1 1 calc GR . . . .
H43B H -0.1405 0.6262 0.2227 0.065 Uiso 1 1 calc GR . . . .
H43C H -0.0801 0.6443 0.2739 0.065 Uiso 1 1 calc GR . . . .
C44 C -0.05470(19) 0.62357(17) 0.14938(14) 0.0418(9) Uani 1 1 d . . . . .
H44A H -0.0210 0.6401 0.1281 0.063 Uiso 1 1 calc GR . . . .
H44B H -0.1059 0.6296 0.1308 0.063 Uiso 1 1 calc GR . . . .
H44C H -0.0452 0.5816 0.1544 0.063 Uiso 1 1 calc GR . . . .
C45 C 0.2631(2) 0.81547(14) 0.47597(12) 0.0343(8) Uani 1 1 d . . . . .
H45A H 0.2843 0.7806 0.4628 0.051 Uiso 1 1 calc GR . . . .
H45B H 0.2119 0.8075 0.4789 0.051 Uiso 1 1 calc GR . . . .
H45C H 0.2919 0.8259 0.5111 0.051 Uiso 1 1 calc GR . . . .
C46 C 0.34431(18) 0.87712(16) 0.43147(14) 0.0353(8) Uani 1 1 d . . . . .
H46A H 0.3742 0.8876 0.4662 0.053 Uiso 1 1 calc GR . . . .
H46B H 0.3456 0.9091 0.4063 0.053 Uiso 1 1 calc GR . . . .
H46C H 0.3642 0.8416 0.4183 0.053 Uiso 1 1 calc GR . . . .
C47 C 0.23398(19) 0.92088(14) 0.45917(13) 0.0312(8) Uani 1 1 d . . . . .
H47A H 0.1828 0.9138 0.4625 0.047 Uiso 1 1 calc GR . . . .
H47B H 0.2356 0.9538 0.4350 0.047 Uiso 1 1 calc GR . . . .
H47C H 0.2638 0.9301 0.4942 0.047 Uiso 1 1 calc GR . . . .
C48 C 0.26469(16) 0.86639(13) 0.43712(11) 0.0213(6) Uani 1 1 d . . . . .
C49 C 0.21977(16) 0.84658(12) 0.38258(11) 0.0195(6) Uani 1 1 d . . . . .
C50 C 0.16023(16) 0.87956(12) 0.35584(12) 0.0221(7) Uani 1 1 d . . . . .
H50 H 0.1491 0.9152 0.3715 0.027 Uiso 1 1 calc R . . . .
C51 C 0.11608(16) 0.86303(13) 0.30718(12) 0.0226(7) Uani 1 1 d . . . . .
C52 C 0.05407(17) 0.90326(13) 0.27821(14) 0.0296(8) Uani 1 1 d . . . . .
C53 C -0.01795(19) 0.86985(16) 0.27133(18) 0.0499(11) Uani 1 1 d . . . . .
H53A H -0.0135 0.8331 0.2526 0.075 Uiso 1 1 calc GR . . . .
H53B H -0.0578 0.8934 0.2506 0.075 Uiso 1 1 calc GR . . . .
H53C H -0.0292 0.8614 0.3064 0.075 Uiso 1 1 calc GR . . . .
C54 C 0.0477(2) 0.96032(16) 0.30714(19) 0.0600(13) Uani 1 1 d . . . . .
H54A H 0.0361 0.9521 0.3421 0.090 Uiso 1 1 calc GR . . . .
H54B H 0.0082 0.9841 0.2862 0.090 Uiso 1 1 calc GR . . . .
H54C H 0.0945 0.9816 0.3117 0.090 Uiso 1 1 calc GR . . . .
C55 C 0.0712(2) 0.9181(2) 0.22377(17) 0.0633(13) Uani 1 1 d . . . . .
H55A H 0.1170 0.9409 0.2286 0.095 Uiso 1 1 calc GR . . . .
H55B H 0.0305 0.9409 0.2032 0.095 Uiso 1 1 calc GR . . . .
H55C H 0.0772 0.8819 0.2046 0.095 Uiso 1 1 calc GR . . . .
C56 C 0.33319(17) 0.65059(13) 0.47588(12) 0.0260(7) Uani 1 1 d . . . . .
H56A H 0.3689 0.6245 0.4978 0.039 Uiso 1 1 calc GR . . . .
H56B H 0.3396 0.6903 0.4902 0.039 Uiso 1 1 calc GR . . . .
H56C H 0.3412 0.6504 0.4392 0.039 Uiso 1 1 calc GR . . . .
C57 C 0.2461(2) 0.56694(14) 0.45532(14) 0.0354(8) Uani 1 1 d . . . . .
H57A H 0.2542 0.5661 0.4187 0.053 Uiso 1 1 calc GR . . . .
H57B H 0.1961 0.5529 0.4559 0.053 Uiso 1 1 calc GR . . . .
H57C H 0.2823 0.5417 0.4777 0.053 Uiso 1 1 calc GR . . . .
C58 C 0.2421(2) 0.63107(17) 0.53395(13) 0.0390(9) Uani 1 1 d . . . . .
H58A H 0.2803 0.6080 0.5569 0.059 Uiso 1 1 calc GR . . . .
H58B H 0.1934 0.6147 0.5350 0.059 Uiso 1 1 calc GR . . . .
H58C H 0.2444 0.6716 0.5466 0.059 Uiso 1 1 calc GR . . . .
C59 C 0.25473(17) 0.62950(13) 0.47654(12) 0.0238(7) Uani 1 1 d . . . . .
C60 C 0.20008(17) 0.66793(12) 0.43809(12) 0.0222(7) Uani 1 1 d . . . . .
C61 C 0.13460(17) 0.68875(14) 0.45146(12) 0.0278(7) Uani 1 1 d . . . . .
H61 H 0.1243 0.6785 0.4852 0.033 Uiso 1 1 calc R . . . .
C62 C 0.08363(16) 0.72391(13) 0.41764(12) 0.0245(7) Uani 1 1 d . . . . .
C63 C 0.01273(18) 0.74607(17) 0.43405(13) 0.0351(8) Uani 1 1 d . . . . .
C64 C -0.05096(19) 0.7393(2) 0.38685(15) 0.0531(12) Uani 1 1 d . . . . .
H64A H -0.0390 0.7595 0.3559 0.080 Uiso 1 1 calc GR . . . .
H64B H -0.0958 0.7563 0.3956 0.080 Uiso 1 1 calc GR . . . .
H64C H -0.0592 0.6978 0.3786 0.080 Uiso 1 1 calc GR . . . .
C65 C -0.0067(2) 0.7129(2) 0.48115(15) 0.0552(12) Uani 1 1 d . . . . .
H65A H -0.0103 0.6711 0.4730 0.083 Uiso 1 1 calc GR . . . .
H65B H -0.0541 0.7270 0.4879 0.083 Uiso 1 1 calc GR . . . .
H65C H 0.0319 0.7194 0.5128 0.083 Uiso 1 1 calc GR . . . .
C66 C 0.0253(2) 0.8106(2) 0.4478(2) 0.0731(15) Uani 1 1 d . . . . .
H66A H 0.0665 0.8146 0.4782 0.110 Uiso 1 1 calc GR . . . .
H66B H -0.0195 0.8272 0.4570 0.110 Uiso 1 1 calc GR . . . .
H66C H 0.0370 0.8315 0.4172 0.110 Uiso 1 1 calc GR . . . .
C67 C 0.61691(17) 0.70415(13) 0.37925(12) 0.0239(7) Uani 1 1 d . . . . .
H67 H 0.6622 0.6967 0.3683 0.029 Uiso 1 1 calc R . . . .
C68 C 0.61922(17) 0.72773(14) 0.42912(12) 0.0290(7) Uani 1 1 d . . . . .
H68 H 0.6651 0.7368 0.4517 0.035 Uiso 1 1 calc R . . . .
C69 C 0.55357(17) 0.73782(14) 0.44540(12) 0.0265(7) Uani 1 1 d . . . . .
H69 H 0.5537 0.7531 0.4799 0.032 Uiso 1 1 calc R . . . .
C70 C 0.48784(16) 0.72552(13) 0.41133(11) 0.0215(6) Uani 1 1 d . . . . .
H70 H 0.4420 0.7324 0.4217 0.026 Uiso 1 1 calc R . . . .
C71 C 0.49014(15) 0.70261(12) 0.36115(11) 0.0164(6) Uani 1 1 d . . . . .
C72 C 0.42185(15) 0.69457(11) 0.32023(11) 0.0158(6) Uani 1 1 d . . . . .
C73 C 0.30868(15) 0.69911(12) 0.24559(11) 0.0158(6) Uani 1 1 d . . . . .
C74 C 0.24372(15) 0.70958(12) 0.20163(11) 0.0160(6) Uani 1 1 d . . . . .
C75 C 0.24598(16) 0.69917(13) 0.14864(11) 0.0222(7) Uani 1 1 d . . . . .
H75 H 0.2882 0.6817 0.1391 0.027 Uiso 1 1 calc R . . . .
C76 C 0.18557(17) 0.71470(15) 0.11005(12) 0.0285(7) Uani 1 1 d . . . . .
H76 H 0.1855 0.7079 0.0735 0.034 Uiso 1 1 calc R . . . .
C77 C 0.12529(17) 0.74019(15) 0.12541(12) 0.0288(7) Uani 1 1 d . . . . .
H77 H 0.0836 0.7520 0.0996 0.035 Uiso 1 1 calc R . . . .
C78 C 0.12683(16) 0.74814(13) 0.17871(12) 0.0237(7) Uani 1 1 d . . . . .
H78 H 0.0851 0.7654 0.1890 0.028 Uiso 1 1 calc R . . . .
C20 C 0.6858(4) 0.8379(3) 0.2964(3) 0.074(2) Uani 0.780(7) 1 d D U P A 1
H20A H 0.6487 0.8650 0.2774 0.111 Uiso 0.780(7) 1 calc GR . P A 1
H20B H 0.7283 0.8600 0.3156 0.111 Uiso 0.780(7) 1 calc GR . P A 1
H20C H 0.6643 0.8150 0.3219 0.111 Uiso 0.780(7) 1 calc GR . P A 1
C21 C 0.7738(3) 0.7587(2) 0.2859(3) 0.0533(16) Uani 0.780(7) 1 d D U P A 1
H21A H 0.7582 0.7385 0.3156 0.080 Uiso 0.780(7) 1 calc GR . P A 1
H21B H 0.8171 0.7829 0.2996 0.080 Uiso 0.780(7) 1 calc GR . P A 1
H21C H 0.7865 0.7297 0.2610 0.080 Uiso 0.780(7) 1 calc GR . P A 1
C22 C 0.7413(3) 0.8310(3) 0.2147(2) 0.0628(19) Uani 0.780(7) 1 d D U P A 1
H22A H 0.7540 0.8034 0.1886 0.094 Uiso 0.780(7) 1 calc GR . P A 1
H22B H 0.7856 0.8525 0.2315 0.094 Uiso 0.780(7) 1 calc GR . P A 1
H22C H 0.7039 0.8584 0.1966 0.094 Uiso 0.780(7) 1 calc GR . P A 1
C20A C 0.7113(13) 0.8085(11) 0.3159(4) 0.058(4) Uani 0.220(7) 1 d D U P A 2
H20D H 0.6614 0.8190 0.3203 0.087 Uiso 0.220(7) 1 calc GR . P A 2
H20E H 0.7454 0.8405 0.3287 0.087 Uiso 0.220(7) 1 calc GR . P A 2
H20F H 0.7274 0.7731 0.3364 0.087 Uiso 0.220(7) 1 calc GR . P A 2
C21A C 0.7802(7) 0.7631(9) 0.2554(11) 0.055(4) Uani 0.220(7) 1 d D U P A 2
H21D H 0.7742 0.7228 0.2667 0.083 Uiso 0.220(7) 1 calc GR . P A 2
H21E H 0.8221 0.7812 0.2795 0.083 Uiso 0.220(7) 1 calc GR . P A 2
H21F H 0.7894 0.7632 0.2191 0.083 Uiso 0.220(7) 1 calc GR . P A 2
C22A C 0.7019(12) 0.8595(5) 0.2357(9) 0.057(4) Uani 0.220(7) 1 d D U P A 2
H22D H 0.7000 0.8590 0.1972 0.086 Uiso 0.220(7) 1 calc GR . P A 2
H22E H 0.7440 0.8831 0.2532 0.086 Uiso 0.220(7) 1 calc GR . P A 2
H22F H 0.6561 0.8762 0.2429 0.086 Uiso 0.220(7) 1 calc GR . P A 2
Co1 Co 0.37363(2) 0.88696(2) 0.24918(2) 0.02162(9) Uani 1 1 d . . . . .
C79 C 0.45081(19) 0.82245(14) 0.26767(13) 0.0321(8) Uani 1 1 d . . . . .
H79 H 0.4465 0.7833 0.2552 0.038 Uiso 1 1 calc R . . . .
C80 C 0.47983(18) 0.86980(14) 0.24305(14) 0.0303(7) Uani 1 1 d . . . . .
H80 H 0.4990 0.8678 0.2113 0.036 Uiso 1 1 calc R . . . .
C81 C 0.47547(18) 0.92075(14) 0.27361(13) 0.0316(8) Uani 1 1 d . . . . .
H81 H 0.4905 0.9589 0.2658 0.038 Uiso 1 1 calc R . . . .
C82 C 0.44471(19) 0.90465(14) 0.31786(13) 0.0341(8) Uani 1 1 d . . . . .
H82 H 0.4359 0.9301 0.3452 0.041 Uiso 1 1 calc R . . . .
C83 C 0.4291(2) 0.84368(14) 0.31438(13) 0.0366(9) Uani 1 1 d . . . . .
H83 H 0.4081 0.8213 0.3388 0.044 Uiso 1 1 calc R . . . .
C84 C 0.27597(19) 0.92192(15) 0.25733(15) 0.0366(8) Uani 1 1 d . . . . .
H84 H 0.2635 0.9358 0.2894 0.044 Uiso 1 1 calc R . . . .
C85 C 0.30842(18) 0.95534(15) 0.22177(14) 0.0353(8) Uani 1 1 d . . . . .
H85 H 0.3217 0.9954 0.2256 0.042 Uiso 1 1 calc R . . . .
C86 C 0.31767(18) 0.91794(15) 0.17919(13) 0.0338(8) Uani 1 1 d . . . . .
H86 H 0.3384 0.9287 0.1495 0.041 Uiso 1 1 calc R . . . .
C87 C 0.29071(17) 0.86200(15) 0.18876(14) 0.0329(8) Uani 1 1 d . . . . .
H87 H 0.2899 0.8287 0.1666 0.040 Uiso 1 1 calc R . . . .
C88 C 0.26516(18) 0.86443(15) 0.23729(14) 0.0358(8) Uani 1 1 d . . . . .
H88 H 0.2444 0.8330 0.2535 0.043 Uiso 1 1 calc R . . . .
C11S C 0.2153(9) 0.3568(7) 0.0398(6) 0.099(4) Uiso 0.413(3) 1 d D U P B 1
H11D H 0.2096 0.3216 0.0177 0.148 Uiso 0.413(3) 1 calc GR . P B 1
H11E H 0.2048 0.3475 0.0749 0.148 Uiso 0.413(3) 1 calc GR . P B 1
H11F H 0.2660 0.3714 0.0440 0.148 Uiso 0.413(3) 1 calc GR . P B 1
C12S C 0.1597(9) 0.4052(7) 0.0123(6) 0.095(3) Uiso 0.413(3) 1 d D U P B 1
H12D H 0.1768 0.4207 -0.0192 0.114 Uiso 0.413(3) 1 calc R . P B 1
H12E H 0.1104 0.3875 -0.0001 0.114 Uiso 0.413(3) 1 calc R . P B 1
C13S C 0.1533(11) 0.4561(7) 0.0511(7) 0.119(4) Uiso 0.413(3) 1 d D U P B 1
H13D H 0.1425 0.4406 0.0848 0.143 Uiso 0.413(3) 1 calc R . P B 1
H13E H 0.2003 0.4781 0.0593 0.143 Uiso 0.413(3) 1 calc R . P B 1
C14S C 0.0944(11) 0.4938(8) 0.0257(8) 0.124(4) Uiso 0.413(3) 1 d D U P B 1
H14D H 0.0478 0.4712 0.0201 0.149 Uiso 0.413(3) 1 calc R . P B 1
H14E H 0.1036 0.5043 -0.0099 0.149 Uiso 0.413(3) 1 calc R . P B 1
C15S C 0.0829(12) 0.5504(8) 0.0549(8) 0.156(7) Uiso 0.413(3) 1 d D U P B 1
H15A H 0.0485 0.5757 0.0311 0.234 Uiso 0.413(3) 1 calc GR . P B 1
H15B H 0.1303 0.5704 0.0658 0.234 Uiso 0.413(3) 1 calc GR . P B 1
H15C H 0.0625 0.5411 0.0864 0.234 Uiso 0.413(3) 1 calc GR . P B 1
C11T C 0.0965(19) 0.4619(15) 0.0670(15) 0.138(8) Uiso 0.205(3) 1 d D U P C 2
H11G H 0.0496 0.4425 0.0526 0.207 Uiso 0.205(3) 1 calc GR . P C 2
H11H H 0.0893 0.5044 0.0657 0.207 Uiso 0.205(3) 1 calc GR . P C 2
H11I H 0.1141 0.4497 0.1040 0.207 Uiso 0.205(3) 1 calc GR . P C 2
C12T C 0.155(2) 0.4448(11) 0.0330(15) 0.113(5) Uiso 0.205(3) 1 d D U P C 2
H12F H 0.1327 0.4488 -0.0053 0.136 Uiso 0.205(3) 1 calc R . P C 2
H12G H 0.1975 0.4719 0.0412 0.136 Uiso 0.205(3) 1 calc R . P C 2
C13T C 0.1827(19) 0.3809(13) 0.0445(9) 0.103(5) Uiso 0.205(3) 1 d D U P C 2
H13F H 0.2362 0.3803 0.0602 0.124 Uiso 0.205(3) 1 calc R . P C 2
H13G H 0.1557 0.3616 0.0694 0.124 Uiso 0.205(3) 1 calc R . P C 2
C14T C 0.1681(19) 0.3521(11) -0.0067(10) 0.098(5) Uiso 0.205(3) 1 d D U P C 2
H14F H 0.1895 0.3768 -0.0315 0.118 Uiso 0.205(3) 1 calc R . P C 2
H14G H 0.1139 0.3522 -0.0196 0.118 Uiso 0.205(3) 1 calc R . P C 2
C15T C 0.195(2) 0.2899(12) -0.0123(13) 0.129(10) Uiso 0.205(3) 1 d D U P C 2
H15D H 0.1607 0.2699 -0.0408 0.193 Uiso 0.205(3) 1 calc GR . P C 2
H15E H 0.1968 0.2689 0.0213 0.193 Uiso 0.205(3) 1 calc GR . P C 2
H15F H 0.2443 0.2908 -0.0208 0.193 Uiso 0.205(3) 1 calc GR . P C 2
C1S C 0.0350(5) 0.5707(4) 0.3733(4) 0.067(3) Uani 0.5 1 d D . P D -1
H1SA H 0.0366 0.5594 0.3367 0.100 Uiso 0.5 1 calc GR . P D -1
H1SB H 0.0818 0.5893 0.3896 0.100 Uiso 0.5 1 calc GR . P D -1
H1SC H -0.0057 0.5981 0.3731 0.100 Uiso 0.5 1 calc GR . P D -1
C2S C 0.0230(5) 0.5156(4) 0.4057(4) 0.068(3) Uani 0.5 1 d D . P D -1
H2SA H -0.0227 0.4958 0.3874 0.081 Uiso 0.5 1 calc R . P D -1
H2SB H 0.0647 0.4884 0.4057 0.081 Uiso 0.5 1 calc R . P D -1
C3S C 0.0168(17) 0.5277(7) 0.4636(7) 0.068(6) Uani 0.5 1 d D . P D -1
H3SA H 0.0640 0.5442 0.4831 0.082 Uiso 0.5 1 calc R . P D -1
H3SB H -0.0224 0.5570 0.4641 0.082 Uiso 0.5 1 calc R . P D -1
C4S C -0.0001(6) 0.4752(4) 0.4899(5) 0.074(3) Uani 0.5 1 d D . P D -1
H4SA H 0.0411 0.4473 0.4907 0.088 Uiso 0.5 1 calc R . P D -1
H4SB H -0.0448 0.4573 0.4679 0.088 Uiso 0.5 1 calc R . P D -1
C5S C -0.0136(16) 0.4817(10) 0.5474(7) 0.088(8) Uani 0.5 1 d D . P D -1
H5SA H -0.0611 0.5011 0.5465 0.132 Uiso 0.5 1 calc GR . P D -1
H5SB H 0.0261 0.5051 0.5684 0.132 Uiso 0.5 1 calc GR . P D -1
H5SC H -0.0143 0.4429 0.5635 0.132 Uiso 0.5 1 calc GR . P D -1
C11U C 0.1035(12) 0.5204(8) 0.0524(8) 0.120(6) Uiso 0.382(3) 1 d D U P E 3
H11J H 0.0963 0.5570 0.0321 0.180 Uiso 0.382(3) 1 calc GR . P E 3
H11K H 0.1503 0.5221 0.0782 0.180 Uiso 0.382(3) 1 calc GR . P E 3
H11L H 0.0627 0.5150 0.0712 0.180 Uiso 0.382(3) 1 calc GR . P E 3
C12U C 0.1053(12) 0.4680(8) 0.0133(7) 0.122(4) Uiso 0.382(3) 1 d D U P E 3
H12H H 0.0552 0.4511 0.0025 0.146 Uiso 0.382(3) 1 calc R . P E 3
H12I H 0.1217 0.4818 -0.0191 0.146 Uiso 0.382(3) 1 calc R . P E 3
C13U C 0.1597(12) 0.4209(8) 0.0421(7) 0.112(4) Uiso 0.382(3) 1 d D U P E 3
H13H H 0.2088 0.4382 0.0559 0.135 Uiso 0.382(3) 1 calc R . P E 3
H13I H 0.1408 0.4036 0.0721 0.135 Uiso 0.382(3) 1 calc R . P E 3
C14U C 0.1643(10) 0.3771(7) 0.0023(6) 0.080(4) Uiso 0.382(3) 1 d D U P E 3
H14H H 0.1808 0.3963 -0.0279 0.097 Uiso 0.382(3) 1 calc R . P E 3
H14I H 0.1141 0.3615 -0.0112 0.097 Uiso 0.382(3) 1 calc R . P E 3
C15U C 0.2161(10) 0.3256(8) 0.0210(7) 0.102(5) Uiso 0.382(3) 1 d D U P E 3
H15G H 0.2124 0.2969 -0.0079 0.153 Uiso 0.382(3) 1 calc GR . P E 3
H15H H 0.2020 0.3071 0.0520 0.153 Uiso 0.382(3) 1 calc GR . P E 3
H15I H 0.2671 0.3397 0.0307 0.153 Uiso 0.382(3) 1 calc GR . P E 3
C6S C 0.9332(3) 0.6487(3) 0.6015(2) 0.106(2) Uani 1 1 d D . . . .
H6SA H 0.9664 0.6822 0.6104 0.158 Uiso 0.801(9) 1 calc R . P F 1
H6SB H 0.9381 0.6227 0.6324 0.158 Uiso 0.801(9) 1 calc R . P F 1
H6SC H 0.9463 0.6273 0.5715 0.158 Uiso 0.801(9) 1 calc R . P F 1
H6SD H 0.9687 0.6627 0.6326 0.158 Uiso 0.199(9) 1 calc R . P F 2
H6SE H 0.9489 0.6103 0.5908 0.158 Uiso 0.199(9) 1 calc R . P F 2
H6SF H 0.9310 0.6763 0.5721 0.158 Uiso 0.199(9) 1 calc R . P F 2
C7S C 0.8551(3) 0.6698(4) 0.5864(5) 0.125(5) Uani 0.801(9) 1 d D U P F 1
H7SA H 0.8432 0.6923 0.6166 0.150 Uiso 0.801(9) 1 calc R . P F 1
H7SB H 0.8514 0.6969 0.5559 0.150 Uiso 0.801(9) 1 calc R . P F 1
C8S C 0.7987(2) 0.6226(2) 0.57184(17) 0.0623(13) Uani 1 1 d D . . . .
H8SA H 0.8100 0.6007 0.5412 0.075 Uiso 0.801(9) 1 calc R . P F 1
H8SB H 0.8031 0.5951 0.6021 0.075 Uiso 0.801(9) 1 calc R . P F 1
H8SC H 0.7901 0.6532 0.5440 0.075 Uiso 0.199(9) 1 calc R . P F 2
H8SD H 0.8173 0.5877 0.5559 0.075 Uiso 0.199(9) 1 calc R . P F 2
C9S C 0.7210(2) 0.6433(3) 0.5579(2) 0.0581(18) Uani 0.801(9) 1 d D U P F 1
H9SA H 0.7178 0.6742 0.5305 0.070 Uiso 0.801(9) 1 calc R . P F 1
H9SB H 0.7079 0.6613 0.5899 0.070 Uiso 0.801(9) 1 calc R . P F 1
C10S C 0.6655(2) 0.59721(19) 0.5377(2) 0.0646(13) Uani 1 1 d D . . . .
H10D H 0.6161 0.6146 0.5296 0.097 Uiso 0.801(9) 1 calc R . P F 1
H10E H 0.6768 0.5798 0.5054 0.097 Uiso 0.801(9) 1 calc R . P F 1
H10F H 0.6670 0.5669 0.5649 0.097 Uiso 0.801(9) 1 calc R . P F 1
H10G H 0.6201 0.5874 0.5502 0.097 Uiso 0.199(9) 1 calc R . P F 2
H10H H 0.6574 0.6327 0.5159 0.097 Uiso 0.199(9) 1 calc R . P F 2
H10I H 0.6787 0.5649 0.5164 0.097 Uiso 0.199(9) 1 calc R . P F 2
C7T C 0.8588(8) 0.644(3) 0.6153(9) 0.119(8) Uani 0.199(9) 1 d D U P F 2
H7TA H 0.8625 0.6165 0.6458 0.143 Uiso 0.199(9) 1 calc R . P F 2
H7TB H 0.8446 0.6823 0.6271 0.143 Uiso 0.199(9) 1 calc R . P F 2
C8T C 0.7261(6) 0.6073(13) 0.5841(5) 0.070(5) Uani 0.199(9) 1 d D U P F 2
H8TA H 0.7109 0.6391 0.6058 0.084 Uiso 0.199(9) 1 calc R . P F 2
H8TB H 0.7322 0.5716 0.6063 0.084 Uiso 0.199(9) 1 calc R . P F 2

loop_
_atom_site_aniso_label
_atom_site_aniso_U_11
_atom_site_aniso_U_22
_atom_site_aniso_U_33
_atom_site_aniso_U_23
_atom_site_aniso_U_13
_atom_site_aniso_U_12
Dy1 0.01476(7) 0.01156(6) 0.01044(6) 0.00097(5) 0.00218(5) -0.00008(5)
Dy2 0.01706(7) 0.01409(7) 0.01456(7) 0.00148(5) 0.00304(5) 0.00309(5)
O1 0.0152(10) 0.0202(10) 0.0134(10) 0.0037(8) 0.0008(8) -0.0017(8)
O2 0.0165(10) 0.0192(10) 0.0150(10) 0.0052(8) 0.0031(8) -0.0010(8)
O3 0.0205(11) 0.0186(10) 0.0157(10) 0.0045(8) 0.0025(8) -0.0032(8)
O4 0.0235(11) 0.0166(11) 0.0181(10) 0.0028(8) 0.0007(9) -0.0032(8)
O5 0.0204(11) 0.0144(10) 0.0147(10) -0.0002(8) 0.0032(8) -0.0025(8)
O6 0.0187(11) 0.0304(12) 0.0179(11) -0.0070(9) 0.0038(9) -0.0009(9)
O7 0.0195(11) 0.0146(10) 0.0245(11) -0.0006(9) 0.0005(9) 0.0017(8)
O8 0.0175(11) 0.0199(11) 0.0264(11) 0.0019(9) 0.0035(9) 0.0009(9)
O9 0.0231(11) 0.0177(10) 0.0217(11) -0.0048(9) 0.0018(9) 0.0050(9)
O10 0.0261(11) 0.0148(10) 0.0202(11) 0.0010(8) 0.0018(9) 0.0046(9)
O11 0.0263(12) 0.0239(11) 0.0175(11) 0.0054(9) 0.0064(9) 0.0070(9)
O12 0.0225(11) 0.0292(12) 0.0217(11) 0.0050(9) 0.0073(9) 0.0056(9)
N1 0.0174(13) 0.0176(13) 0.0179(12) 0.0009(10) 0.0023(10) 0.0015(10)
N2 0.0162(12) 0.0152(12) 0.0137(12) 0.0025(10) 0.0017(10) 0.0008(10)
N3 0.0154(12) 0.0163(12) 0.0187(12) -0.0005(10) 0.0022(10) -0.0001(10)
N4 0.0149(12) 0.0165(12) 0.0182(12) 0.0010(10) 0.0031(10) 0.0006(10)
N5 0.0193(13) 0.0151(12) 0.0146(12) -0.0001(10) 0.0015(10) -0.0001(10)
N6 0.0174(13) 0.0172(12) 0.0180(12) -0.0001(10) 0.0044(10) 0.0000(10)
C1 0.038(2) 0.0222(17) 0.0376(19) 0.0068(14) 0.0257(16) 0.0065(14)
C2 0.0328(19) 0.0294(18) 0.0252(17) 0.0001(14) 0.0056(14) -0.0139(15)
C3 0.0228(17) 0.0296(17) 0.0222(16) 0.0121(14) 0.0044(13) -0.0038(13)
C4 0.0164(15) 0.0147(14) 0.0150(14) 0.0030(11) 0.0057(12) -0.0001(11)
C5 0.0199(15) 0.0110(13) 0.0132(14) -0.0009(11) 0.0042(12) 0.0011(11)
C6 0.0185(15) 0.0207(15) 0.0147(14) 0.0060(12) 0.0009(12) 0.0004(12)
C7 0.0159(15) 0.0162(14) 0.0165(14) -0.0009(12) 0.0025(12) 0.0004(11)
C8 0.0139(15) 0.0277(17) 0.0245(16) 0.0064(13) 0.0017(12) -0.0018(12)
C9 0.0219(18) 0.039(2) 0.058(2) -0.0025(19) -0.0069(17) -0.0073(16)
C10 0.0175(17) 0.043(2) 0.048(2) 0.0208(18) -0.0056(15) -0.0007(15)
C11 0.0182(18) 0.078(3) 0.037(2) 0.007(2) 0.0058(15) 0.0048(18)
C12 0.0256(18) 0.056(2) 0.0242(17) 0.0142(16) 0.0052(14) 0.0103(17)
C13 0.0362(19) 0.0211(16) 0.0203(16) 0.0061(13) 0.0028(14) -0.0003(14)
C14 0.042(2) 0.0214(16) 0.0174(16) 0.0035(13) -0.0023(14) -0.0059(14)
C15 0.0193(15) 0.0185(15) 0.0180(15) 0.0058(12) 0.0053(12) 0.0018(12)
C16 0.0194(15) 0.0140(14) 0.0149(14) 0.0028(11) 0.0074(12) 0.0039(11)
C17 0.0216(15) 0.0137(14) 0.0207(15) 0.0064(12) 0.0062(12) 0.0002(12)
C18 0.0208(16) 0.0139(15) 0.0223(15) -0.0009(12) 0.0046(13) 0.0004(12)
C19 0.0264(17) 0.0256(16) 0.0354(18) 0.0013(14) -0.0017(14) -0.0097(13)
C23 0.0235(17) 0.0257(17) 0.0350(19) 0.0030(14) -0.0014(14) -0.0058(14)
C24 0.0266(18) 0.0255(17) 0.0278(17) 0.0001(14) -0.0047(14) 0.0017(14)
C25 0.0281(18) 0.042(2) 0.0284(18) -0.0155(16) 0.0003(15) -0.0059(16)
C26 0.0205(16) 0.0178(15) 0.0176(15) -0.0037(12) -0.0004(12) -0.0001(12)
C27 0.0225(16) 0.0095(13) 0.0147(14) 0.0013(11) 0.0008(12) -0.0001(11)
C28 0.0235(16) 0.0159(14) 0.0129(14) -0.0028(11) 0.0040(12) -0.0010(12)
C29 0.0234(16) 0.0126(14) 0.0196(15) -0.0004(12) 0.0047(12) 0.0036(12)
C30 0.0211(16) 0.0199(15) 0.0217(15) -0.0036(13) 0.0084(13) -0.0004(12)
C31 0.0232(17) 0.0262(17) 0.0310(18) -0.0018(14) 0.0095(14) 0.0024(13)
C32 0.0297(18) 0.0358(19) 0.0211(16) -0.0031(14) 0.0124(14) -0.0005(15)
C33 0.0284(18) 0.0245(17) 0.0364(19) -0.0014(14) 0.0143(15) -0.0025(14)
C34 0.028(2) 0.028(2) 0.087(3) -0.014(2) 0.005(2) 0.0054(16)
C35 0.050(2) 0.0199(17) 0.045(2) 0.0046(16) 0.0039(18) 0.0038(16)
C36 0.046(2) 0.032(2) 0.047(2) -0.0109(17) 0.0076(18) 0.0127(17)
C37 0.0230(17) 0.0155(15) 0.045(2) -0.0034(14) 0.0071(15) 0.0021(13)
C38 0.0207(16) 0.0216(16) 0.0277(17) 0.0030(14) 0.0087(13) 0.0005(13)
C39 0.0260(17) 0.0209(16) 0.0336(18) -0.0048(14) 0.0028(14) -0.0019(13)
C40 0.0203(16) 0.0226(17) 0.0290(17) 0.0041(14) 0.0052(13) -0.0050(13)
C41 0.0202(17) 0.0233(17) 0.041(2) -0.0005(15) 0.0002(15) -0.0014(13)
C42 0.0207(19) 0.038(2) 0.095(3) 0.001(2) -0.016(2) 0.0066(16)
C43 0.0273(19) 0.062(3) 0.040(2) -0.0047(19) 0.0043(16) -0.0106(18)
C44 0.030(2) 0.058(3) 0.033(2) 0.0024(18) -0.0040(16) 0.0048(18)
C45 0.050(2) 0.0297(19) 0.0201(17) 0.0010(14) -0.0018(15) -0.0053(16)
C46 0.0292(19) 0.041(2) 0.0343(19) -0.0082(16) 0.0038(15) -0.0054(16)
C47 0.037(2) 0.0307(19) 0.0255(17) -0.0081(15) 0.0046(15) 0.0012(15)
C48 0.0252(16) 0.0181(15) 0.0208(15) -0.0026(13) 0.0047(13) -0.0023(13)
C49 0.0207(16) 0.0179(15) 0.0227(16) 0.0006(12) 0.0107(13) -0.0020(12)
C50 0.0228(16) 0.0157(15) 0.0281(17) -0.0037(13) 0.0057(13) 0.0032(12)
C51 0.0199(16) 0.0169(15) 0.0317(17) 0.0038(14) 0.0071(13) 0.0014(12)
C52 0.0238(17) 0.0189(16) 0.042(2) 0.0037(14) -0.0047(15) 0.0048(13)
C53 0.028(2) 0.030(2) 0.085(3) 0.005(2) -0.006(2) 0.0042(16)
C54 0.043(2) 0.028(2) 0.093(3) -0.013(2) -0.026(2) 0.0183(18)
C55 0.058(3) 0.065(3) 0.064(3) 0.039(2) 0.004(2) 0.028(2)
C56 0.0265(17) 0.0229(17) 0.0258(17) 0.0036(13) -0.0014(14) 0.0003(13)
C57 0.039(2) 0.0212(17) 0.043(2) 0.0059(15) 0.0011(17) 0.0012(15)
C58 0.043(2) 0.047(2) 0.0262(18) 0.0135(17) 0.0058(16) 0.0070(18)
C59 0.0281(17) 0.0213(16) 0.0198(15) 0.0075(13) -0.0008(13) -0.0023(13)
C60 0.0285(17) 0.0154(15) 0.0209(16) 0.0003(12) 0.0001(13) -0.0051(13)
C61 0.0248(17) 0.0375(19) 0.0222(16) 0.0074(14) 0.0077(14) -0.0024(15)
C62 0.0216(16) 0.0256(17) 0.0263(17) -0.0013(14) 0.0046(13) -0.0054(13)
C63 0.0218(17) 0.053(2) 0.0334(19) -0.0039(17) 0.0119(15) -0.0027(16)
C64 0.0237(19) 0.096(4) 0.040(2) 0.014(2) 0.0070(17) 0.004(2)
C65 0.033(2) 0.099(4) 0.037(2) 0.007(2) 0.0146(18) 0.005(2)
C66 0.052(3) 0.059(3) 0.121(4) -0.031(3) 0.050(3) 0.003(2)
C67 0.0205(16) 0.0284(17) 0.0210(16) -0.0047(13) -0.0003(13) 0.0000(13)
C68 0.0228(17) 0.0364(19) 0.0244(17) -0.0048(15) -0.0037(14) -0.0016(14)
C69 0.0269(17) 0.0347(19) 0.0170(15) -0.0064(14) 0.0019(13) 0.0019(14)
C70 0.0207(16) 0.0244(16) 0.0196(15) 0.0007(13) 0.0044(13) 0.0015(13)
C71 0.0185(15) 0.0123(14) 0.0173(14) 0.0031(11) 0.0011(12) -0.0009(11)
C72 0.0194(15) 0.0088(13) 0.0206(15) 0.0044(11) 0.0077(12) 0.0018(11)
C73 0.0183(15) 0.0099(13) 0.0185(15) 0.0009(11) 0.0023(12) -0.0025(11)
C74 0.0181(15) 0.0120(14) 0.0177(14) 0.0019(11) 0.0033(12) -0.0025(11)
C75 0.0193(16) 0.0258(16) 0.0215(16) -0.0025(13) 0.0043(13) 0.0006(13)
C76 0.0276(18) 0.041(2) 0.0152(15) -0.0004(14) 0.0006(13) 0.0030(15)
C77 0.0206(17) 0.043(2) 0.0204(16) 0.0070(15) -0.0024(13) 0.0051(15)
C78 0.0196(16) 0.0267(17) 0.0239(16) 0.0066(14) 0.0023(13) 0.0042(13)
C20 0.050(4) 0.059(4) 0.109(5) -0.059(4) 0.007(3) -0.015(3)
C21 0.032(3) 0.051(3) 0.068(4) 0.024(3) -0.011(3) -0.017(2)
C22 0.048(3) 0.072(4) 0.058(3) 0.028(3) -0.015(3) -0.042(3)
C20A 0.049(7) 0.048(7) 0.071(7) -0.024(6) -0.003(6) -0.026(6)
C21A 0.037(6) 0.050(6) 0.072(7) -0.005(7) -0.004(7) -0.014(6)
C22A 0.052(7) 0.048(6) 0.059(7) 0.014(6) -0.020(6) -0.031(6)
Co1 0.0294(2) 0.01340(19) 0.0239(2) -0.00024(17) 0.00961(18) -0.00542(17)
C79 0.043(2) 0.0212(17) 0.0311(18) 0.0032(14) 0.0053(16) 0.0028(15)
C80 0.0302(18) 0.0237(17) 0.0383(19) 0.0042(15) 0.0098(15) 0.0037(14)
C81 0.0287(18) 0.0241(17) 0.040(2) 0.0001(15) 0.0009(15) -0.0055(14)
C82 0.045(2) 0.0268(18) 0.0274(18) -0.0016(15) -0.0002(16) -0.0015(16)
C83 0.061(2) 0.0228(17) 0.0253(18) 0.0050(14) 0.0056(17) -0.0001(16)
C84 0.033(2) 0.0312(19) 0.049(2) -0.0109(17) 0.0164(17) -0.0002(15)
C85 0.034(2) 0.0203(17) 0.048(2) 0.0028(16) 0.0003(17) -0.0009(15)
C86 0.0287(19) 0.042(2) 0.0295(18) 0.0060(16) 0.0016(15) -0.0043(16)
C87 0.0262(18) 0.0329(19) 0.039(2) -0.0138(16) 0.0052(15) -0.0075(15)
C88 0.0314(19) 0.0289(18) 0.051(2) -0.0048(17) 0.0185(17) -0.0118(15)
C1S 0.038(5) 0.071(7) 0.083(7) -0.029(6) -0.009(5) -0.003(4)
C2S 0.039(5) 0.071(7) 0.086(8) -0.023(6) -0.003(5) 0.016(5)
C3S 0.044(9) 0.078(10) 0.072(11) -0.006(9) -0.013(9) -0.004(8)
C4S 0.044(6) 0.085(8) 0.085(9) 0.010(7) -0.001(6) 0.017(6)
C5S 0.029(9) 0.143(18) 0.089(13) -0.058(12) 0.004(9) 0.001(9)
C6S 0.072(4) 0.169(7) 0.074(4) -0.020(4) 0.008(3) -0.019(4)
C7S 0.060(4) 0.177(13) 0.137(9) -0.101(9) 0.016(5) -0.027(5)
C8S 0.062(3) 0.083(4) 0.041(2) 0.001(2) 0.009(2) 0.005(3)
C9S 0.053(3) 0.071(4) 0.048(4) -0.017(3) 0.003(3) 0.004(3)
C10S 0.061(3) 0.051(3) 0.090(4) -0.018(3) 0.032(3) -0.005(2)
C7T 0.060(9) 0.171(16) 0.124(14) -0.098(13) 0.017(10) -0.032(10)
C8T 0.076(9) 0.077(10) 0.050(9) -0.007(8) -0.006(8) -0.002(9)

loop_
_atom_type_symbol
_atom_type_description
_atom_type_scat_dispersion_real
_atom_type_scat_dispersion_imag
_atom_type_scat_source
C C 0.0033 0.0016 'International Tables Vol C Tables 4.2.6.8 and 6.1.1.4'
H H 0.0000 0.0000 'International Tables Vol C Tables 4.2.6.8 and 6.1.1.4'
Co Co 0.3494 0.9721 'International Tables Vol C Tables 4.2.6.8 and 6.1.1.4'
Dy Dy -0.1892 4.4098 'International Tables Vol C Tables 4.2.6.8 and 6.1.1.4'
N N 0.0061 0.0033 'International Tables Vol C Tables 4.2.6.8 and 6.1.1.4'
O O 0.0106 0.0060 'International Tables Vol C Tables 4.2.6.8 and 6.1.1.4'

loop_
_geom_angle_atom_site_label_1
_geom_angle_atom_site_label_2
_geom_angle_atom_site_label_3
_geom_angle
O1 Dy1 O2 71.30(6)
O1 Dy1 O3 148.67(6)
O1 Dy1 O4 136.00(6)
O1 Dy1 O5 76.63(6)
O1 Dy1 O6 110.37(7)
O1 Dy1 N1 75.04(7)
O1 Dy1 N2 79.97(7)
O2 Dy1 N1 77.32(7)
O2 Dy1 N2 135.51(7)
O3 Dy1 O2 139.62(6)
O3 Dy1 O4 71.61(6)
O3 Dy1 O5 80.16(6)
O3 Dy1 N1 111.27(7)
O3 Dy1 N2 76.71(7)
O4 Dy1 O2 75.03(6)
O4 Dy1 O5 146.48(6)
O4 Dy1 N1 70.55(7)
O4 Dy1 N2 106.60(7)
O5 Dy1 O2 120.30(6)
O5 Dy1 N1 138.75(7)
O5 Dy1 N2 83.40(7)
O6 Dy1 O2 74.07(7)
O6 Dy1 O3 81.52(7)
O6 Dy1 O4 86.09(7)
O6 Dy1 O5 71.95(7)
O6 Dy1 N1 146.87(7)
O6 Dy1 N2 149.51(7)
N2 Dy1 N1 62.64(7)
O7 Dy2 O8 72.06(7)
O7 Dy2 O9 139.19(7)
O7 Dy2 O10 143.53(7)
O7 Dy2 N4 77.26(7)
O7 Dy2 N5 72.39(7)
O8 Dy2 O9 148.72(7)
O8 Dy2 O10 80.50(7)
O8 Dy2 N4 73.97(7)
O8 Dy2 N5 127.96(7)
O9 Dy2 N4 109.29(7)
O9 Dy2 N5 75.84(7)
O10 Dy2 O9 71.55(7)
O10 Dy2 N4 72.32(7)
O10 Dy2 N5 108.94(7)
O11 Dy2 O7 74.06(7)
O11 Dy2 O8 117.94(7)
O11 Dy2 O9 79.14(7)
O11 Dy2 O10 141.65(7)
O11 Dy2 O12 72.84(7)
O11 Dy2 N4 142.62(7)
O11 Dy2 N5 86.55(7)
O12 Dy2 O7 116.01(7)
O12 Dy2 O8 77.68(7)
O12 Dy2 O9 83.67(7)
O12 Dy2 O10 79.73(7)
O12 Dy2 N4 142.81(7)
O12 Dy2 N5 153.35(7)
N5 Dy2 N4 62.00(7)
C5 O1 Dy1 137.24(17)
C7 O2 Dy1 136.85(17)
C16 O3 Dy1 138.05(18)
C18 O4 Dy1 137.91(18)
C27 O5 Dy1 132.74(17)
C29 O6 Dy1 132.73(18)
C38 O7 Dy2 137.35(18)
C40 O8 Dy2 135.33(19)
C49 O9 Dy2 129.15(18)
C51 O10 Dy2 131.20(18)
C60 O11 Dy2 138.01(19)
C62 O12 Dy2 137.30(19)
C67 N1 Dy1 120.88(19)
C71 N1 Dy1 120.82(18)
C71 N1 C67 117.9(2)
N3 N2 Dy1 122.91(16)
C72 N2 Dy1 121.87(17)
C72 N2 N3 115.1(2)
C73 N3 N2 116.2(2)
C74 N4 Dy2 119.44(17)
C78 N4 Dy2 121.47(18)
C78 N4 C74 117.6(2)
N6 N5 Dy2 121.47(16)
C73 N5 Dy2 122.18(18)
C73 N5 N6 115.5(2)
C72 N6 N5 116.4(2)
H1A C1 H1B 109.5
H1A C1 H1C 109.5
H1B C1 H1C 109.5
C4 C1 H1A 109.5
C4 C1 H1B 109.5
C4 C1 H1C 109.5
H2A C2 H2B 109.5
H2A C2 H2C 109.5
H2B C2 H2C 109.5
C4 C2 H2A 109.5
C4 C2 H2B 109.5
C4 C2 H2C 109.5
H3A C3 H3B 109.5
H3A C3 H3C 109.5
H3B C3 H3C 109.5
C4 C3 H3A 109.5
C4 C3 H3B 109.5
C4 C3 H3C 109.5
C1 C4 C2 109.2(3)
C1 C4 C3 109.5(2)
C1 C4 C5 107.2(2)
C2 C4 C3 108.8(2)
C2 C4 C5 108.3(2)
C3 C4 C5 113.7(2)
O1 C5 C4 114.4(2)
O1 C5 C6 124.0(2)
C6 C5 C4 121.6(2)
C5 C6 H6 118.1
C5 C6 C7 123.9(3)
C7 C6 H6 118.1
O2 C7 C6 123.4(3)
O2 C7 C8 115.8(2)
C6 C7 C8 120.7(2)
C9 C8 C7 107.8(2)
C9 C8 C10 108.9(3)
C9 C8 C11 108.6(3)
C10 C8 C7 113.2(2)
C10 C8 C11 108.9(3)
C11 C8 C7 109.3(2)
C8 C9 H9A 109.5
C8 C9 H9B 109.5
C8 C9 H9C 109.5
H9A C9 H9B 109.5
H9A C9 H9C 109.5
H9B C9 H9C 109.5
C8 C10 H10A 109.5
C8 C10 H10B 109.5
C8 C10 H10C 109.5
H10A C10 H10B 109.5
H10A C10 H10C 109.5
H10B C10 H10C 109.5
C8 C11 H11A 109.5
C8 C11 H11B 109.5
C8 C11 H11C 109.5
H11A C11 H11B 109.5
H11A C11 H11C 109.5
H11B C11 H11C 109.5
H12A C12 H12B 109.5
H12A C12 H12C 109.5
H12B C12 H12C 109.5
C15 C12 H12A 109.5
C15 C12 H12B 109.5
C15 C12 H12C 109.5
H13A C13 H13B 109.5
H13A C13 H13C 109.5
H13B C13 H13C 109.5
C15 C13 H13A 109.5
C15 C13 H13B 109.5
C15 C13 H13C 109.5
H14A C14 H14B 109.5
H14A C14 H14C 109.5
H14B C14 H14C 109.5
C15 C14 H14A 109.5
C15 C14 H14B 109.5
C15 C14 H14C 109.5
C12 C15 C16 106.6(2)
C13 C15 C12 109.5(2)
C13 C15 C14 108.9(2)
C13 C15 C16 114.2(2)
C14 C15 C12 109.4(3)
C14 C15 C16 108.1(2)
O3 C16 C15 114.7(2)
O3 C16 C17 123.9(3)
C17 C16 C15 121.5(2)
C16 C17 H17 118.0
C16 C17 C18 124.0(3)
C18 C17 H17 118.0
O4 C18 C17 123.7(3)
O4 C18 C19 115.8(2)
C17 C18 C19 120.6(3)
C20 C19 C18 106.5(3)
C20 C19 C21 109.7(4)
C20 C19 C22 111.7(5)
C21 C19 C18 108.7(3)
C22 C19 C18 113.7(3)
C22 C19 C21 106.4(4)
C20A C19 C18 108.7(8)
C21A C19 C18 107.9(8)
C21A C19 C20A 106.0(13)
C21A C19 C22A 120.4(13)
C22A C19 C18 112.7(7)
C22A C19 C20A 100.3(12)
H23A C23 H23B 109.5
H23A C23 H23C 109.5
H23B C23 H23C 109.5
C26 C23 H23A 109.5
C26 C23 H23B 109.5
C26 C23 H23C 109.5
H24A C24 H24B 109.5
H24A C24 H24C 109.5
H24B C24 H24C 109.5
C26 C24 H24A 109.5
C26 C24 H24B 109.5
C26 C24 H24C 109.5
H25A C25 H25B 109.5
H25A C25 H25C 109.5
H25B C25 H25C 109.5
C26 C25 H25A 109.5
C26 C25 H25B 109.5
C26 C25 H25C 109.5
C23 C26 C24 107.8(2)
C23 C26 C25 109.0(3)
C23 C26 C27 110.1(2)
C24 C26 C27 105.9(2)
C25 C26 C24 109.7(2)
C25 C26 C27 114.1(2)
O5 C27 C26 115.6(2)
O5 C27 C28 123.7(3)
C28 C27 C26 120.6(2)
C27 C28 H28 118.0
C29 C28 C27 124.0(3)
C29 C28 H28 118.0
O6 C29 C28 123.8(3)
O6 C29 C30 114.6(2)
C28 C29 C30 121.6(2)
C29 C30 C31 107.6(2)
C32 C30 C29 114.1(2)
C32 C30 C31 108.8(2)
C32 C30 C33 109.6(2)
C33 C30 C29 108.0(2)
C33 C30 C31 108.7(2)
C30 C31 H31A 109.5
C30 C31 H31B 109.5
C30 C31 H31C 109.5
H31A C31 H31B 109.5
H31A C31 H31C 109.5
H31B C31 H31C 109.5
C30 C32 H32A 109.5
C30 C32 H32B 109.5
C30 C32 H32C 109.5
H32A C32 H32B 109.5
H32A C32 H32C 109.5
H32B C32 H32C 109.5
C30 C33 H33A 109.5
C30 C33 H33B 109.5
C30 C33 H33C 109.5
H33A C33 H33B 109.5
H33A C33 H33C 109.5
H33B C33 H33C 109.5
H34A C34 H34B 109.5
H34A C34 H34C 109.5
H34B C34 H34C 109.5
C37 C34 H34A 109.5
C37 C34 H34B 109.5
C37 C34 H34C 109.5
H35A C35 H35B 109.5
H35A C35 H35C 109.5
H35B C35 H35C 109.5
C37 C35 H35A 109.5
C37 C35 H35B 109.5
C37 C35 H35C 109.5
H36A C36 H36B 109.5
H36A C36 H36C 109.5
H36B C36 H36C 109.5
C37 C36 H36A 109.5
C37 C36 H36B 109.5
C37 C36 H36C 109.5
C34 C37 C35 109.2(3)
C34 C37 C36 109.3(3)
C34 C37 C38 109.7(3)
C35 C37 C38 106.3(3)
C36 C37 C35 109.2(3)
C36 C37 C38 113.0(3)
O7 C38 C37 115.3(3)
O7 C38 C39 123.5(3)
C39 C38 C37 121.0(3)
C38 C39 H39 118.4
C40 C39 C38 123.2(3)
C40 C39 H39 118.4
O8 C40 C39 124.3(3)
O8 C40 C41 115.9(3)
C39 C40 C41 119.6(3)
C42 C41 C40 109.8(3)
C42 C41 C44 108.3(3)
C43 C41 C40 106.9(3)
C43 C41 C42 108.5(3)
C43 C41 C44 110.1(3)
C44 C41 C40 113.0(3)
C41 C42 H42A 109.5
C41 C42 H42B 109.5
C41 C42 H42C 109.5
H42A C42 H42B 109.5
H42A C42 H42C 109.5
H42B C42 H42C 109.5
C41 C43 H43A 109.5
C41 C43 H43B 109.5
C41 C43 H43C 109.5
H43A C43 H43B 109.5
H43A C43 H43C 109.5
H43B C43 H43C 109.5
C41 C44 H44A 109.5
C41 C44 H44B 109.5
C41 C44 H44C 109.5
H44A C44 H44B 109.5
H44A C44 H44C 109.5
H44B C44 H44C 109.5
H45A C45 H45B 109.5
H45A C45 H45C 109.5
H45B C45 H45C 109.5
C48 C45 H45A 109.5
C48 C45 H45B 109.5
C48 C45 H45C 109.5
H46A C46 H46B 109.5
H46A C46 H46C 109.5
H46B C46 H46C 109.5
C48 C46 H46A 109.5
C48 C46 H46B 109.5
C48 C46 H46C 109.5
H47A C47 H47B 109.5
H47A C47 H47C 109.5
H47B C47 H47C 109.5
C48 C47 H47A 109.5
C48 C47 H47B 109.5
C48 C47 H47C 109.5
C45 C48 C49 106.7(2)
C46 C48 C45 109.1(3)
C46 C48 C49 108.4(2)
C47 C48 C45 108.9(3)
C47 C48 C46 109.9(3)
C47 C48 C49 113.8(2)
O9 C49 C48 114.9(2)
O9 C49 C50 124.2(3)
C50 C49 C48 121.0(3)
C49 C50 H50 118.2
C49 C50 C51 123.6(3)
C51 C50 H50 118.2
O10 C51 C50 124.3(3)
O10 C51 C52 114.7(3)
C50 C51 C52 120.9(3)
C53 C52 C51 107.8(3)
C53 C52 C54 109.8(3)
C53 C52 C55 110.0(3)
C54 C52 C51 113.7(3)
C54 C52 C55 107.8(3)
C55 C52 C51 107.7(3)
C52 C53 H53A 109.5
C52 C53 H53B 109.5
C52 C53 H53C 109.5
H53A C53 H53B 109.5
H53A C53 H53C 109.5
H53B C53 H53C 109.5
C52 C54 H54A 109.5
C52 C54 H54B 109.5
C52 C54 H54C 109.5
H54A C54 H54B 109.5
H54A C54 H54C 109.5
H54B C54 H54C 109.5
C52 C55 H55A 109.5
C52 C55 H55B 109.5
C52 C55 H55C 109.5
H55A C55 H55B 109.5
H55A C55 H55C 109.5
H55B C55 H55C 109.5
H56A C56 H56B 109.5
H56A C56 H56C 109.5
H56B C56 H56C 109.5
C59 C56 H56A 109.5
C59 C56 H56B 109.5
C59 C56 H56C 109.5
H57A C57 H57B 109.5
H57A C57 H57C 109.5
H57B C57 H57C 109.5
C59 C57 H57A 109.5
C59 C57 H57B 109.5
C59 C57 H57C 109.5
H58A C58 H58B 109.5
H58A C58 H58C 109.5
H58B C58 H58C 109.5
C59 C58 H58A 109.5
C59 C58 H58B 109.5
C59 C58 H58C 109.5
C56 C59 C58 109.1(3)
C56 C59 C60 108.3(2)
C57 C59 C56 108.9(3)
C57 C59 C58 109.7(3)
C57 C59 C60 107.4(2)
C58 C59 C60 113.3(3)
O11 C60 C59 114.4(3)
O11 C60 C61 123.9(3)
C61 C60 C59 121.7(3)
C60 C61 H61 118.3
C62 C61 C60 123.3(3)
C62 C61 H61 118.3
O12 C62 C61 124.0(3)
O12 C62 C63 114.3(3)
C61 C62 C63 121.6(3)
C64 C63 C62 108.4(3)
C64 C63 C65 108.2(3)
C64 C63 C66 110.0(4)
C65 C63 C62 113.5(3)
C66 C63 C62 106.5(3)
C66 C63 C65 110.3(3)
C63 C64 H64A 109.5
C63 C64 H64B 109.5
C63 C64 H64C 109.5
H64A C64 H64B 109.5
H64A C64 H64C 109.5
H64B C64 H64C 109.5
C63 C65 H65A 109.5
C63 C65 H65B 109.5
C63 C65 H65C 109.5
H65A C65 H65B 109.5
H65A C65 H65C 109.5
H65B C65 H65C 109.5
C63 C66 H66A 109.5
C63 C66 H66B 109.5
C63 C66 H66C 109.5
H66A C66 H66B 109.5
H66A C66 H66C 109.5
H66B C66 H66C 109.5
N1 C67 H67 118.5
N1 C67 C68 123.0(3)
C68 C67 H67 118.5
C67 C68 H68 120.7
C69 C68 C67 118.6(3)
C69 C68 H68 120.7
C68 C69 H69 120.3
C70 C69 C68 119.5(3)
C70 C69 H69 120.3
C69 C70 H70 120.8
C69 C70 C71 118.5(3)
C71 C70 H70 120.8
N1 C71 C70 122.5(3)
N1 C71 C72 115.9(2)
C70 C71 C72 121.4(3)
N2 C72 C71 116.6(2)
N6 C72 N2 128.3(3)
N6 C72 C71 114.9(2)
N3 C73 N5 128.0(3)
N3 C73 C74 116.9(2)
N5 C73 C74 115.0(2)
N4 C74 C73 115.0(2)
N4 C74 C75 122.5(3)
C75 C74 C73 122.4(3)
C74 C75 H75 120.7
C76 C75 C74 118.6(3)
C76 C75 H75 120.7
C75 C76 H76 120.5
C77 C76 C75 119.1(3)
C77 C76 H76 120.5
C76 C77 H77 120.6
C78 C77 C76 118.7(3)
C78 C77 H77 120.6
N4 C78 C77 123.3(3)
N4 C78 H78 118.3
C77 C78 H78 118.3
C19 C20 H20A 109.5
C19 C20 H20B 109.5
C19 C20 H20C 109.5
H20A C20 H20B 109.5
H20A C20 H20C 109.5
H20B C20 H20C 109.5
C19 C21 H21A 109.5
C19 C21 H21B 109.5
C19 C21 H21C 109.5
H21A C21 H21B 109.5
H21A C21 H21C 109.5
H21B C21 H21C 109.5
C19 C22 H22A 109.5
C19 C22 H22B 109.5
C19 C22 H22C 109.5
H22A C22 H22B 109.5
H22A C22 H22C 109.5
H22B C22 H22C 109.5
C19 C20A H20D 109.5
C19 C20A H20E 109.5
C19 C20A H20F 109.5
H20D C20A H20E 109.5
H20D C20A H20F 109.5
H20E C20A H20F 109.5
C19 C21A H21D 109.5
C19 C21A H21E 109.5
C19 C21A H21F 109.5
H21D C21A H21E 109.5
H21D C21A H21F 109.5
H21E C21A H21F 109.5
C19 C22A H22D 109.5
C19 C22A H22E 109.5
C19 C22A H22F 109.5
H22D C22A H22E 109.5
H22D C22A H22F 109.5
H22E C22A H22F 109.5
C80 Co1 C79 40.52(13)
C81 Co1 C79 68.88(14)
C81 Co1 C80 40.90(13)
C81 Co1 C82 41.06(13)
C81 Co1 C83 69.18(14)
C81 Co1 C84 127.80(14)
C81 Co1 C87 149.40(14)
C81 Co1 C88 167.30(14)
C82 Co1 C79 68.84(14)
C82 Co1 C80 68.65(14)
C82 Co1 C83 41.14(13)
C82 Co1 C84 105.66(15)
C82 Co1 C87 169.45(14)
C82 Co1 C88 129.30(15)
C83 Co1 C79 40.79(13)
C83 Co1 C80 68.50(14)
C84 Co1 C79 149.14(14)
C84 Co1 C80 167.66(13)
C84 Co1 C83 114.97(15)
C84 Co1 C87 68.71(14)
C84 Co1 C88 40.77(13)
C85 Co1 C79 169.87(14)
C85 Co1 C80 129.88(13)
C85 Co1 C81 105.47(14)
C85 Co1 C82 112.88(14)
C85 Co1 C83 146.42(14)
C85 Co1 C84 40.94(14)
C85 Co1 C87 69.19(14)
C85 Co1 C88 68.99(14)
C86 Co1 C79 132.30(14)
C86 Co1 C80 109.35(14)
C86 Co1 C81 115.11(14)
C86 Co1 C82 146.82(14)
C86 Co1 C83 171.34(14)
C86 Co1 C84 69.01(15)
C86 Co1 C85 41.40(14)
C86 Co1 C87 40.89(13)
C86 Co1 C88 68.85(14)
C87 Co1 C79 111.07(14)
C87 Co1 C80 118.61(14)
C87 Co1 C83 132.02(14)
C87 Co1 C88 40.78(13)
C88 Co1 C79 118.26(14)
C88 Co1 C80 151.08(13)
C88 Co1 C83 108.70(15)
Co1 C79 H79 126.6
C80 C79 Co1 69.55(18)
C80 C79 H79 126.0
C80 C79 C83 108.0(3)
C83 C79 Co1 69.39(19)
C83 C79 H79 126.0
Co1 C80 H80 127.1
C79 C80 Co1 69.93(19)
C79 C80 H80 125.8
C79 C80 C81 108.5(3)
C81 C80 Co1 68.73(18)
C81 C80 H80 125.8
Co1 C81 H81 125.5
C80 C81 Co1 70.37(19)
C80 C81 H81 126.1
C82 C81 Co1 69.54(19)
C82 C81 C80 107.8(3)
C82 C81 H81 126.1
Co1 C82 H82 126.2
C81 C82 Co1 69.40(19)
C81 C82 H82 125.9
C81 C82 C83 108.3(3)
C83 C82 Co1 70.14(19)
C83 C82 H82 125.9
Co1 C83 H83 126.8
C79 C83 Co1 69.83(19)
C79 C83 C82 107.5(3)
C79 C83 H83 126.2
C82 C83 Co1 68.72(19)
C82 C83 H83 126.2
Co1 C84 H84 126.6
C85 C84 Co1 69.26(19)
C85 C84 H84 125.7
C85 C84 C88 108.5(3)
C88 C84 Co1 70.02(19)
C88 C84 H84 125.7
Co1 C85 H85 126.2
C84 C85 Co1 69.80(19)
C84 C85 H85 126.3
C84 C85 C86 107.4(3)
C86 C85 Co1 69.25(19)
C86 C85 H85 126.3
Co1 C86 H86 126.0
C85 C86 Co1 69.35(19)
C85 C86 H86 125.9
C87 C86 Co1 70.27(19)
C87 C86 C85 108.2(3)
C87 C86 H86 125.9
Co1 C87 H87 127.0
C86 C87 Co1 68.84(18)
C86 C87 H87 126.1
C86 C87 C88 107.9(3)
C88 C87 Co1 69.63(19)
C88 C87 H87 126.1
Co1 C88 H88 126.8
C84 C88 Co1 69.20(19)
C84 C88 C87 108.0(3)
C84 C88 H88 126.0
C87 C88 Co1 69.59(18)
C87 C88 H88 126.0
H11D C11S H11E 109.5
H11D C11S H11F 109.5
H11E C11S H11F 109.5
C12S C11S H11D 109.5
C12S C11S H11E 109.5
C12S C11S H11F 109.5
C11S C12S H12D 109.3
C11S C12S H12E 109.3
H12D C12S H12E 108.0
C13S C12S C11S 111.4(10)
C13S C12S H12D 109.3
C13S C12S H12E 109.3
C12S C13S H13D 110.1
C12S C13S H13E 110.1
H13D C13S H13E 108.4
C14S C13S C12S 107.9(11)
C14S C13S H13D 110.1
C14S C13S H13E 110.1
C13S C14S H14D 108.1
C13S C14S H14E 108.1
C13S C14S C15S 116.9(13)
H14D C14S H14E 107.3
C15S C14S H14D 108.1
C15S C14S H14E 108.1
C14S C15S H15A 109.5
C14S C15S H15B 109.5
C14S C15S H15C 109.5
H15A C15S H15B 109.5
H15A C15S H15C 109.5
H15B C15S H15C 109.5
H11G C11T H11H 109.5
H11G C11T H11I 109.5
H11H C11T H11I 109.5
C12T C11T H11G 109.5
C12T C11T H11H 109.5
C12T C11T H11I 109.5
C11T C12T H12F 109.3
C11T C12T H12G 109.3
H12F C12T H12G 108.0
C13T C12T C11T 111.5(14)
C13T C12T H12F 109.3
C13T C12T H12G 109.3
C12T C13T H13F 110.7
C12T C13T H13G 110.7
H13F C13T H13G 108.8
C14T C13T C12T 105.1(14)
C14T C13T H13F 110.7
C14T C13T H13G 110.7
C13T C14T H14F 107.2
C13T C14T H14G 107.2
C13T C14T C15T 120.3(15)
H14F C14T H14G 106.9
C15T C14T H14F 107.2
C15T C14T H14G 107.2
C14T C15T H15D 109.5
C14T C15T H15E 109.5
C14T C15T H15F 109.5
H15D C15T H15E 109.5
H15D C15T H15F 109.5
H15E C15T H15F 109.5
H1SA C1S H1SB 109.5
H1SA C1S H1SC 109.5
H1SB C1S H1SC 109.5
C2S C1S H1SA 109.5
C2S C1S H1SB 109.5
C2S C1S H1SC 109.5
C1S C2S H2SA 108.6
C1S C2S H2SB 108.6
H2SA C2S H2SB 107.6
C3S C2S C1S 114.6(8)
C3S C2S H2SA 108.6
C3S C2S H2SB 108.6
C2S C3S H3SA 109.3
C2S C3S H3SB 109.3
H3SA C3S H3SB 108.0
C4S C3S C2S 111.5(12)
C4S C3S H3SA 109.3
C4S C3S H3SB 109.3
C3S C4S H4SA 108.0
C3S C4S H4SB 108.0
C3S C4S C5S 117.1(12)
H4SA C4S H4SB 107.3
C5S C4S H4SA 108.0
C5S C4S H4SB 108.0
C4S C5S H5SA 109.5
C4S C5S H5SB 109.5
C4S C5S H5SC 109.5
H5SA C5S H5SB 109.5
H5SA C5S H5SC 109.5
H5SB C5S H5SC 109.5
H11J C11U H11K 109.5
H11J C11U H11L 109.5
H11K C11U H11L 109.5
C12U C11U H11J 109.5
C12U C11U H11K 109.5
C12U C11U H11L 109.5
C11U C12U H12H 109.9
C11U C12U H12I 109.9
H12H C12U H12I 108.3
C13U C12U C11U 108.8(11)
C13U C12U H12H 109.9
C13U C12U H12I 109.9
C12U C13U H13H 110.6
C12U C13U H13I 110.6
H13H C13U H13I 108.7
C14U C13U C12U 105.6(11)
C14U C13U H13H 110.6
C14U C13U H13I 110.6
C13U C14U H14H 108.4
C13U C14U H14I 108.4
C13U C14U C15U 115.7(11)
H14H C14U H14I 107.4
C15U C14U H14H 108.4
C15U C14U H14I 108.4
C14U C15U H15G 109.5
C14U C15U H15H 109.5
C14U C15U H15I 109.5
H15G C15U H15H 109.5
H15G C15U H15I 109.5
H15H C15U H15I 109.5
H6SA C6S H6SB 109.5
H6SA C6S H6SC 109.5
H6SB C6S H6SC 109.5
H6SD C6S H6SE 109.5
H6SD C6S H6SF 109.5
H6SE C6S H6SF 109.5
C7S C6S H6SA 109.5
C7S C6S H6SB 109.5
C7S C6S H6SC 109.5
C7T C6S H6SD 109.5
C7T C6S H6SE 109.5
C7T C6S H6SF 109.5
C6S C7S H7SA 108.6
C6S C7S H7SB 108.6
H7SA C7S H7SB 107.5
C8S C7S C6S 114.8(7)
C8S C7S H7SA 108.6
C8S C7S H7SB 108.6
C7S C8S H8SA 108.5
C7S C8S H8SB 108.5
H8SA C8S H8SB 107.5
H8SC C8S H8SD 107.0
C9S C8S C7S 115.0(5)
C9S C8S H8SA 108.5
C9S C8S H8SB 108.5
C7T C8S H8SC 107.5
C7T C8S H8SD 107.5
C8T C8S H8SC 107.5
C8T C8S H8SD 107.5
C8T C8S C7T 119.4(9)
C8S C9S H9SA 108.5
C8S C9S H9SB 108.5
C8S C9S C10S 115.0(4)
H9SA C9S H9SB 107.5
C10S C9S H9SA 108.5
C10S C9S H9SB 108.5
C9S C10S H10D 109.5
C9S C10S H10E 109.5
C9S C10S H10F 109.5
H10D C10S H10E 109.5
H10D C10S H10F 109.5
H10E C10S H10F 109.5
H10G C10S H10H 109.5
H10G C10S H10I 109.5
H10H C10S H10I 109.5
C8T C10S H10G 109.5
C8T C10S H10H 109.5
C8T C10S H10I 109.5
C6S C7T H7TA 108.3
C6S C7T H7TB 108.3
C8S C7T C6S 115.8(9)
C8S C7T H7TA 108.3
C8S C7T H7TB 108.3
H7TA C7T H7TB 107.4
C8S C8T C10S 116.0(8)
C8S C8T H8TA 108.3
C8S C8T H8TB 108.3
C10S C8T H8TA 108.3
C10S C8T H8TB 108.3
H8TA C8T H8TB 107.4

loop_
_geom_bond_atom_site_label_1
_geom_bond_atom_site_label_2
_geom_bond_distance
Dy1 O1 2.3056(18)
Dy1 O2 2.3680(18)
Dy1 O3 2.3116(18)
Dy1 O4 2.3363(19)
Dy1 O5 2.3554(18)
Dy1 O6 2.3086(19)
Dy1 N1 2.596(2)
Dy1 N2 2.548(2)
Dy2 O7 2.2995(19)
Dy2 O8 2.3273(19)
Dy2 O9 2.3424(19)
Dy2 O10 2.3405(19)
Dy2 O11 2.2899(19)
Dy2 O12 2.2947(19)
Dy2 N4 2.598(2)
Dy2 N5 2.516(2)
O1 C5 1.269(3)
O2 C7 1.263(3)
O3 C16 1.275(3)
O4 C18 1.260(3)
O5 C27 1.265(3)
O6 C29 1.269(3)
O7 C38 1.264(4)
O8 C40 1.277(4)
O9 C49 1.267(3)
O10 C51 1.270(3)
O11 C60 1.264(3)
O12 C62 1.270(4)
N1 C67 1.343(4)
N1 C71 1.336(4)
N2 N3 1.383(3)
N2 C72 1.354(3)
N3 C73 1.320(4)
N4 C74 1.346(4)
N4 C78 1.341(4)
N5 N6 1.375(3)
N5 C73 1.351(3)
N6 C72 1.313(3)
C1 H1A 0.9800
C1 H1B 0.9800
C1 H1C 0.9800
C1 C4 1.528(4)
C2 H2A 0.9800
C2 H2B 0.9800
C2 H2C 0.9800
C2 C4 1.529(4)
C3 H3A 0.9800
C3 H3B 0.9800
C3 H3C 0.9800
C3 C4 1.532(4)
C4 C5 1.542(4)
C5 C6 1.396(4)
C6 H6 0.9500
C6 C7 1.404(4)
C7 C8 1.550(4)
C8 C9 1.524(5)
C8 C10 1.528(4)
C8 C11 1.528(4)
C9 H9A 0.9800
C9 H9B 0.9800
C9 H9C 0.9800
C10 H10A 0.9800
C10 H10B 0.9800
C10 H10C 0.9800
C11 H11A 0.9800
C11 H11B 0.9800
C11 H11C 0.9800
C12 H12A 0.9800
C12 H12B 0.9800
C12 H12C 0.9800
C12 C15 1.537(4)
C13 H13A 0.9800
C13 H13B 0.9800
C13 H13C 0.9800
C13 C15 1.523(4)
C14 H14A 0.9800
C14 H14B 0.9800
C14 H14C 0.9800
C14 C15 1.535(4)
C15 C16 1.539(4)
C16 C17 1.390(4)
C17 H17 0.9500
C17 C18 1.399(4)
C18 C19 1.540(4)
C19 C20 1.509(5)
C19 C21 1.531(5)
C19 C22 1.529(5)
C19 C20A 1.527(8)
C19 C21A 1.511(8)
C19 C22A 1.522(8)
C23 H23A 0.9800
C23 H23B 0.9800
C23 H23C 0.9800
C23 C26 1.529(4)
C24 H24A 0.9800
C24 H24B 0.9800
C24 H24C 0.9800
C24 C26 1.531(4)
C25 H25A 0.9800
C25 H25B 0.9800
C25 H25C 0.9800
C25 C26 1.531(4)
C26 C27 1.547(4)
C27 C28 1.409(4)
C28 H28 0.9500
C28 C29 1.404(4)
C29 C30 1.537(4)
C30 C31 1.537(4)
C30 C32 1.533(4)
C30 C33 1.534(4)
C31 H31A 0.9800
C31 H31B 0.9800
C31 H31C 0.9800
C32 H32A 0.9800
C32 H32B 0.9800
C32 H32C 0.9800
C33 H33A 0.9800
C33 H33B 0.9800
C33 H33C 0.9800
C34 H34A 0.9800
C34 H34B 0.9800
C34 H34C 0.9800
C34 C37 1.529(5)
C35 H35A 0.9800
C35 H35B 0.9800
C35 H35C 0.9800
C35 C37 1.531(5)
C36 H36A 0.9800
C36 H36B 0.9800
C36 H36C 0.9800
C36 C37 1.531(5)
C37 C38 1.537(4)
C38 C39 1.407(4)
C39 H39 0.9500
C39 C40 1.399(4)
C40 C41 1.542(4)
C41 C42 1.525(5)
C41 C43 1.524(5)
C41 C44 1.532(5)
C42 H42A 0.9800
C42 H42B 0.9800
C42 H42C 0.9800
C43 H43A 0.9800
C43 H43B 0.9800
C43 H43C 0.9800
C44 H44A 0.9800
C44 H44B 0.9800
C44 H44C 0.9800
C45 H45A 0.9800
C45 H45B 0.9800
C45 H45C 0.9800
C45 C48 1.538(4)
C46 H46A 0.9800
C46 H46B 0.9800
C46 H46C 0.9800
C46 C48 1.526(4)
C47 H47A 0.9800
C47 H47B 0.9800
C47 H47C 0.9800
C47 C48 1.525(4)
C48 C49 1.546(4)
C49 C50 1.397(4)
C50 H50 0.9500
C50 C51 1.400(4)
C51 C52 1.541(4)
C52 C53 1.515(5)
C52 C54 1.518(5)
C52 C55 1.529(5)
C53 H53A 0.9800
C53 H53B 0.9800
C53 H53C 0.9800
C54 H54A 0.9800
C54 H54B 0.9800
C54 H54C 0.9800
C55 H55A 0.9800
C55 H55B 0.9800
C55 H55C 0.9800
C56 H56A 0.9800
C56 H56B 0.9800
C56 H56C 0.9800
C56 C59 1.531(4)
C57 H57A 0.9800
C57 H57B 0.9800
C57 H57C 0.9800
C57 C59 1.529(4)
C58 H58A 0.9800
C58 H58B 0.9800
C58 H58C 0.9800
C58 C59 1.536(4)
C59 C60 1.540(4)
C60 C61 1.405(4)
C61 H61 0.9500
C61 C62 1.401(4)
C62 C63 1.539(4)
C63 C64 1.519(5)
C63 C65 1.528(5)
C63 C66 1.527(6)
C64 H64A 0.9800
C64 H64B 0.9800
C64 H64C 0.9800
C65 H65A 0.9800
C65 H65B 0.9800
C65 H65C 0.9800
C66 H66A 0.9800
C66 H66B 0.9800
C66 H66C 0.9800
C67 H67 0.9500
C67 C68 1.380(4)
C68 H68 0.9500
C68 C69 1.378(4)
C69 H69 0.9500
C69 C70 1.377(4)
C70 H70 0.9500
C70 C71 1.397(4)
C71 C72 1.484(4)
C73 C74 1.494(4)
C74 C75 1.388(4)
C75 H75 0.9500
C75 C76 1.383(4)
C76 H76 0.9500
C76 C77 1.382(4)
C77 H77 0.9500
C77 C78 1.373(4)
C78 H78 0.9500
C20 H20A 0.9800
C20 H20B 0.9800
C20 H20C 0.9800
C21 H21A 0.9800
C21 H21B 0.9800
C21 H21C 0.9800
C22 H22A 0.9800
C22 H22B 0.9800
C22 H22C 0.9800
C20A H20D 0.9800
C20A H20E 0.9800
C20A H20F 0.9800
C21A H21D 0.9800
C21A H21E 0.9800
C21A H21F 0.9800
C22A H22D 0.9800
C22A H22E 0.9800
C22A H22F 0.9800
Co1 C79 2.043(3)
Co1 C80 2.038(3)
Co1 C81 2.016(3)
Co1 C82 2.018(3)
Co1 C83 2.037(3)
Co1 C84 2.022(3)
Co1 C85 2.015(3)
Co1 C86 2.014(3)
Co1 C87 2.033(3)
Co1 C88 2.033(3)
C79 H79 0.9500
C79 C80 1.413(4)
C79 C83 1.421(5)
C80 H80 0.9500
C80 C81 1.417(5)
C81 H81 0.9500
C81 C82 1.415(5)
C82 H82 0.9500
C82 C83 1.425(5)
C83 H83 0.9500
C84 H84 0.9500
C84 C85 1.412(5)
C84 C88 1.413(5)
C85 H85 0.9500
C85 C86 1.424(5)
C86 H86 0.9500
C86 C87 1.413(5)
C87 H87 0.9500
C87 C88 1.416(5)
C88 H88 0.9500
C11S H11D 0.9800
C11S H11E 0.9800
C11S H11F 0.9800
C11S C12S 1.580(13)
C12S H12D 0.9900
C12S H12E 0.9900
C12S C13S 1.552(13)
C13S H13D 0.9900
C13S H13E 0.9900
C13S C14S 1.439(16)
C14S H14D 0.9900
C14S H14E 0.9900
C14S C15S 1.532(15)
C15S H15A 0.9800
C15S H15B 0.9800
C15S H15C 0.9800
C11T H11G 0.9800
C11T H11H 0.9800
C11T H11I 0.9800
C11T C12T 1.567(13)
C12T H12F 0.9900
C12T H12G 0.9900
C12T C13T 1.558(14)
C13T H13F 0.9900
C13T H13G 0.9900
C13T C14T 1.447(16)
C14T H14F 0.9900
C14T H14G 0.9900
C14T C15T 1.524(15)
C15T H15D 0.9800
C15T H15E 0.9800
C15T H15F 0.9800
C1S H1SA 0.9800
C1S H1SB 0.9800
C1S H1SC 0.9800
C1S C2S 1.549(11)
C2S H2SA 0.9900
C2S H2SB 0.9900
C2S C3S 1.536(13)
C3S H3SA 0.9900
C3S H3SB 0.9900
C3S C4S 1.445(16)
C4S H4SA 0.9900
C4S H4SB 0.9900
C4S C5S 1.548(15)
C5S H5SA 0.9800
C5S H5SB 0.9800
C5S H5SC 0.9800
C11U H11J 0.9800
C11U H11K 0.9800
C11U H11L 0.9800
C11U C12U 1.568(13)
C12U H12H 0.9900
C12U H12I 0.9900
C12U C13U 1.558(13)
C13U H13H 0.9900
C13U H13I 0.9900
C13U C14U 1.444(15)
C14U H14H 0.9900
C14U H14I 0.9900
C14U C15U 1.536(14)
C15U H15G 0.9800
C15U H15H 0.9800
C15U H15I 0.9800
C6S H6SA 0.9800
C6S H6SB 0.9800
C6S H6SC 0.9800
C6S H6SD 0.9800
C6S H6SE 0.9800
C6S H6SF 0.9800
C6S C7S 1.499(7)
C6S C7T 1.491(8)
C7S H7SA 0.9900
C7S H7SB 0.9900
C7S C8S 1.496(6)
C8S H8SA 0.9900
C8S H8SB 0.9900
C8S H8SC 0.9900
C8S H8SD 0.9900
C8S C9S 1.485(5)
C8S C7T 1.488(8)
C8S C8T 1.480(8)
C9S H9SA 0.9900
C9S H9SB 0.9900
C9S C10S 1.492(5)
C10S H10D 0.9800
C10S H10E 0.9800
C10S H10F 0.9800
C10S H10G 0.9800
C10S H10H 0.9800
C10S H10I 0.9800
C10S C8T 1.481(8)
C7T H7TA 0.9900
C7T H7TB 0.9900
C8T H8TA 0.9900
C8T H8TB 0.9900

loop_
_geom_torsion_atom_site_label_1
_geom_torsion_atom_site_label_2
_geom_torsion_atom_site_label_3
_geom_torsion_atom_site_label_4
_geom_torsion
Dy1 O1 C5 C4 160.42(18)
Dy1 O1 C5 C6 -19.5(4)
Dy1 O2 C7 C6 6.7(4)
Dy1 O2 C7 C8 -172.02(18)
Dy1 O3 C16 C15 172.89(18)
Dy1 O3 C16 C17 -8.1(4)
Dy1 O4 C18 C17 6.2(5)
Dy1 O4 C18 C19 -174.57(19)
Dy1 O5 C27 C26 -154.89(18)
Dy1 O5 C27 C28 22.7(4)
Dy1 O6 C29 C28 -31.0(4)
Dy1 O6 C29 C30 149.66(19)
Dy1 N1 C67 C68 -172.4(2)
Dy1 N1 C71 C70 171.3(2)
Dy1 N1 C71 C72 -14.2(3)
Dy1 N2 N3 C73 -179.75(18)
Dy1 N2 C72 N6 -176.8(2)
Dy1 N2 C72 C71 9.0(3)
Dy2 O7 C38 C37 172.36(19)
Dy2 O7 C38 C39 -12.4(5)
Dy2 O8 C40 C39 12.2(5)
Dy2 O8 C40 C41 -171.83(19)
Dy2 O9 C49 C48 144.40(19)
Dy2 O9 C49 C50 -35.9(4)
Dy2 O10 C51 C50 24.2(4)
Dy2 O10 C51 C52 -155.6(2)
Dy2 O11 C60 C59 178.75(19)
Dy2 O11 C60 C61 1.0(5)
Dy2 O12 C62 C61 9.7(5)
Dy2 O12 C62 C63 -172.9(2)
Dy2 N4 C74 C73 -19.6(3)
Dy2 N4 C74 C75 163.9(2)
Dy2 N4 C78 C77 -164.7(2)
Dy2 N5 N6 C72 165.51(18)
Dy2 N5 C73 N3 -162.1(2)
Dy2 N5 C73 C74 20.2(3)
O1 C5 C6 C7 0.6(4)
O2 C7 C8 C9 80.0(3)
O2 C7 C8 C10 -159.5(3)
O2 C7 C8 C11 -37.9(4)
O3 C16 C17 C18 -0.5(4)
O4 C18 C19 C20 -79.9(5)
O4 C18 C19 C21 38.3(4)
O4 C18 C19 C22 156.6(4)
O4 C18 C19 C20A -43.2(11)
O4 C18 C19 C21A 71.3(11)
O4 C18 C19 C22A -153.5(12)
O5 C27 C28 C29 0.2(4)
O6 C29 C30 C31 64.5(3)
O6 C29 C30 C32 -174.7(2)
O6 C29 C30 C33 -52.7(3)
O7 C38 C39 C40 -7.8(5)
O8 C40 C41 C42 31.4(4)
O8 C40 C41 C43 -86.2(3)
O8 C40 C41 C44 152.4(3)
O9 C49 C50 C51 2.4(5)
O10 C51 C52 C53 58.4(4)
O10 C51 C52 C54 -179.6(3)
O10 C51 C52 C55 -60.3(4)
O11 C60 C61 C62 -2.6(5)
O12 C62 C63 C64 45.8(4)
O12 C62 C63 C65 166.0(3)
O12 C62 C63 C66 -72.5(4)
N1 C67 C68 C69 0.9(5)
N1 C71 C72 N2 3.6(4)
N1 C71 C72 N6 -171.5(2)
N2 N3 C73 N5 -3.0(4)
N2 N3 C73 C74 174.7(2)
N3 N2 C72 N6 7.6(4)
N3 N2 C72 C71 -166.7(2)
N3 C73 C74 N4 -177.6(2)
N3 C73 C74 C75 -1.0(4)
N4 C74 C75 C76 1.8(4)
N5 N6 C72 N2 -3.3(4)
N5 N6 C72 C71 171.0(2)
N5 C73 C74 N4 0.4(3)
N5 C73 C74 C75 177.0(3)
N6 N5 C73 N3 7.3(4)
N6 N5 C73 C74 -170.4(2)
C1 C4 C5 O1 -69.9(3)
C1 C4 C5 C6 110.0(3)
C2 C4 C5 O1 47.8(3)
C2 C4 C5 C6 -132.3(3)
C3 C4 C5 O1 168.9(2)
C3 C4 C5 C6 -11.2(4)
C4 C5 C6 C7 -179.4(3)
C5 C6 C7 O2 5.1(5)
C5 C6 C7 C8 -176.2(3)
C6 C7 C8 C9 -98.7(3)
C6 C7 C8 C10 21.8(4)
C6 C7 C8 C11 143.3(3)
C12 C15 C16 O3 61.0(3)
C12 C15 C16 C17 -118.0(3)
C13 C15 C16 O3 -178.0(2)
C13 C15 C16 C17 3.0(4)
C14 C15 C16 O3 -56.5(3)
C14 C15 C16 C17 124.4(3)
C15 C16 C17 C18 178.4(3)
C16 C17 C18 O4 1.3(5)
C16 C17 C18 C19 -177.8(3)
C17 C18 C19 C20 99.4(5)
C17 C18 C19 C21 -142.5(4)
C17 C18 C19 C22 -24.2(5)
C17 C18 C19 C20A 136.0(11)
C17 C18 C19 C21A -109.5(11)
C17 C18 C19 C22A 25.8(12)
C23 C26 C27 O5 -51.3(3)
C23 C26 C27 C28 131.0(3)
C24 C26 C27 O5 65.0(3)
C24 C26 C27 C28 -112.7(3)
C25 C26 C27 O5 -174.2(2)
C25 C26 C27 C28 8.1(4)
C26 C27 C28 C29 177.6(3)
C27 C28 C29 O6 3.5(4)
C27 C28 C29 C30 -177.1(3)
C28 C29 C30 C31 -114.9(3)
C28 C29 C30 C32 5.9(4)
C28 C29 C30 C33 128.0(3)
C34 C37 C38 O7 -32.4(4)
C34 C37 C38 C39 152.2(3)
C35 C37 C38 O7 85.6(3)
C35 C37 C38 C39 -89.8(4)
C36 C37 C38 O7 -154.6(3)
C36 C37 C38 C39 30.0(4)
C37 C38 C39 C40 167.2(3)
C38 C39 C40 O8 7.6(5)
C38 C39 C40 C41 -168.3(3)
C39 C40 C41 C42 -152.4(3)
C39 C40 C41 C43 90.0(4)
C39 C40 C41 C44 -31.4(4)
C45 C48 C49 O9 -55.8(3)
C45 C48 C49 C50 124.5(3)
C46 C48 C49 O9 61.5(3)
C46 C48 C49 C50 -118.2(3)
C47 C48 C49 O9 -175.9(3)
C47 C48 C49 C50 4.4(4)
C48 C49 C50 C51 -178.0(3)
C49 C50 C51 O10 3.8(5)
C49 C50 C51 C52 -176.4(3)
C50 C51 C52 C53 -121.4(3)
C50 C51 C52 C54 0.6(5)
C50 C51 C52 C55 119.9(3)
C56 C59 C60 O11 44.9(3)
C56 C59 C60 C61 -137.3(3)
C57 C59 C60 O11 -72.5(3)
C57 C59 C60 C61 105.2(3)
C58 C59 C60 O11 166.1(3)
C58 C59 C60 C61 -16.1(4)
C59 C60 C61 C62 179.8(3)
C60 C61 C62 O12 -2.4(5)
C60 C61 C62 C63 -179.6(3)
C61 C62 C63 C64 -136.7(3)
C61 C62 C63 C65 -16.5(5)
C61 C62 C63 C66 105.0(4)
C67 N1 C71 C70 -1.8(4)
C67 N1 C71 C72 172.7(2)
C67 C68 C69 C70 -1.5(5)
C68 C69 C70 C71 0.5(5)
C69 C70 C71 N1 1.2(4)
C69 C70 C71 C72 -173.0(3)
C70 C71 C72 N2 178.2(3)
C70 C71 C72 N6 3.2(4)
C71 N1 C67 C68 0.7(4)
C72 N2 N3 C73 -4.2(3)
C73 N5 N6 C72 -4.0(3)
C73 C74 C75 C76 -174.5(3)
C74 N4 C78 C77 1.4(4)
C74 C75 C76 C77 0.3(5)
C75 C76 C77 C78 -1.3(5)
C76 C77 C78 N4 0.5(5)
C78 N4 C74 C73 174.0(2)
C78 N4 C74 C75 -2.6(4)
Co1 C79 C80 C81 58.1(2)
Co1 C79 C83 C82 -58.6(2)
Co1 C80 C81 C82 59.7(2)
Co1 C81 C82 C83 59.6(2)
Co1 C82 C83 C79 59.3(2)
Co1 C84 C85 C86 59.2(2)
Co1 C84 C88 C87 -59.0(2)
Co1 C85 C86 C87 59.8(2)
Co1 C86 C87 C88 58.9(2)
Co1 C87 C88 C84 58.7(2)
C79 C80 C81 Co1 -58.8(2)
C79 C80 C81 C82 1.0(4)
C80 C79 C83 Co1 59.0(2)
C80 C79 C83 C82 0.4(4)
C80 C81 C82 Co1 -60.3(2)
C80 C81 C82 C83 -0.7(4)
C81 C82 C83 Co1 -59.1(2)
C81 C82 C83 C79 0.2(4)
C83 C79 C80 Co1 -58.9(2)
C83 C79 C80 C81 -0.9(4)
C84 C85 C86 Co1 -59.6(2)
C84 C85 C86 C87 0.2(4)
C85 C84 C88 Co1 58.7(2)
C85 C84 C88 C87 -0.3(4)
C85 C86 C87 Co1 -59.2(2)
C85 C86 C87 C88 -0.3(4)
C86 C87 C88 Co1 -58.4(2)
C86 C87 C88 C84 0.4(4)
C88 C84 C85 Co1 -59.2(3)
C88 C84 C85 C86 0.1(4)
C11S C12S C13S C14S -171.9(18)
C12S C13S C14S C15S -174.5(17)
C11T C12T C13T C14T 124(3)
C12T C13T C14T C15T 174(3)
C1S C2S C3S C4S 175.4(14)
C2S C3S C4S C5S -175.7(8)
C11U C12U C13U C14U -174.3(17)
C12U C13U C14U C15U 179.3(18)
C6S C7S C8S C9S 178.8(6)
C7S C8S C9S C10S 173.7(6)
C7T C8S C8T C10S 169(3)
C8T C8S C7T C6S 170(3)
